data_1577033
loop_
_publ_author_name
'Xiang, Libo'
'Kwan, Ka Ho'
'Jing, Yi'
'Wang, Junyi'
'Matler, Alexander'
'Chen, Xuenian'
'Lin, Zhenyang'
'Ye, Qing'

_publ_section_title
;
 Stepwise B[triple bond, length as m-dash]N bond cleavage by isocyanides:
 access to the 3-azaborole structural motif.
;
_journal_issue 20
_journal_name_full 'Chemical science'
_journal_page_first 10053
_journal_page_last 10060
_journal_paper_doi 10.1039/d6sc01836j
_journal_volume 17
_journal_year 2026
_chemical_formula_moiety 'C48.55 H79.37 B11 Ca N6.73 O1.27 Si2'
_chemical_formula_sum 'C48.55 H79.37 B11 Ca N6.73 O1.27 Si2'
_chemical_formula_weight 992.85
_space_group_crystal_system triclinic
_space_group_IT_number 2
_space_group_name_Hall '-P 1'
_space_group_name_H-M_alt 'P -1'
_atom_sites_solution_hydrogens geom
_atom_sites_solution_primary dual
_atom_sites_solution_secondary difmap
_audit_creation_date 2024-09-19
_audit_creation_method 'CIF-fill 1.5e (K.Radacki, 2005-23)'
_audit_update_record
;
2025-11-24 deposited with the CCDC.	2026-03-26 downloaded from the CCDC.
;
_cell_angle_alpha 91.6240(10)
_cell_angle_beta 90.6350(10)
_cell_angle_gamma 108.4440(10)
_cell_formula_units_Z 2
_cell_length_a 11.2865(2)
_cell_length_b 13.2089(2)
_cell_length_c 22.3633(2)
_cell_measurement_reflns_used 46581
_cell_measurement_temperature 100(2)
_cell_measurement_theta_max 69.9530
_cell_measurement_theta_min 3.4990
_cell_volume 3160.74(8)
_computing_cell_refinement 'CrysAlisPro 1.171.43.89a (Rigaku OD, 2023)'
_computing_data_collection
;
 CrysAlisPro system (CCD 43.128a 64-bit (release 20-06-2024))
;
_computing_data_reduction 'CrysAlisPro 1.171.43.89a (Rigaku OD, 2023)'
_computing_molecular_graphics 'ShelXLe (Huebschle et all, 2011)'
_computing_publication_material 'SHELXL-2019/1 (Sheldrick, 2019)'
_computing_structure_refinement 'SHELXL-2019/1 (Sheldrick, 2019)'
_computing_structure_solution 'SHELXT 2014/5 (Sheldrick, 2014)'
_diffrn_ambient_environment N~2~
_diffrn_ambient_temperature 100(2)
_diffrn_detector HPA
_diffrn_detector_area_resol_mean 10.0
_diffrn_detector_type 'HyPix Arc150'
_diffrn_measured_fraction_theta_full 0.990
_diffrn_measured_fraction_theta_max 0.949
_diffrn_measurement_details
;
 List of Runs (angles in degrees, time in seconds):
 --------------------------------------------------------------------------
  1  \w     16.00  42.00   0.50    1.35    --   58.63-120.00  -5.00   52
  2  \w    -42.00 -17.00   0.50    1.35    --  -60.08 120.00  78.00   50
  3  \w    -54.00 -28.00   0.50    1.35    --  -69.45 120.00  78.00   52
  4  \w     30.00  67.00   0.50    1.35    --   71.40-120.00  -5.00   74
  5  \w    -78.00 -32.00   0.50    1.35    --  -75.18 120.00  78.00   92
  6  \w     35.00  97.00   0.50    1.35    --   76.88-120.00  -5.00  124
  7  \w     11.00  36.00   0.50    1.35    --   -2.00  67.00-164.61   50
  8  \w     11.00  36.00   0.50    1.35    --   -2.00  66.00 102.75   50
  9  \w     16.00  41.00   0.50    1.35    --    2.00  65.00 145.73   50
 10  \w     16.00  41.00   0.50    1.35    --    2.00  64.00  32.31   50
 11  \w     20.00  45.00   0.50    1.35    --    6.00  62.00 -90.38   50
 12  \w     21.00  46.00   0.50    1.35    --    6.00  61.00-175.25   50
 13  \w      8.00  33.00   0.50    1.35    --   -6.00  65.00 -30.83   50
 14  \w     20.00  45.00   0.50    1.35    --    6.00  63.00 -31.04   50
 15  \w     20.00  45.00   0.50    1.35    --    6.00  63.00 -64.87   50
 16  \w     20.00  45.00   0.50    1.35    --    6.00  63.00-141.93   50
 17  \w     29.00  54.00   0.50    1.35    --   14.00  60.00-163.60   50
 18  \w     29.00  54.00   0.50    1.35    --   14.00  59.00  20.91   50
 19  \w     29.00  54.00   0.50    1.35    --   14.00  60.00 -65.56   50
 20  \w     29.00  54.00   0.50    1.35    --   14.00  60.00 111.15   50
 21  \w     29.00  54.00   0.50    1.35    --   14.00  59.00  50.74   50
 22  \w     29.00  54.00   0.50    1.35    --   14.00  60.00  -8.32   50
 23  \w     29.00  54.00   0.50    1.35    --   14.00  60.00  67.90   50
 24  \w     34.00  59.00   0.50    1.35    --   18.00  53.00-170.37   50
 25  \w     33.00  58.00   0.50    1.35    --   18.00  58.00 157.83   50
 26  \w     33.00  58.00   0.50    1.35    --   18.00  58.00 -18.42   50
 27  \w     34.00  59.00   0.50    1.35    --   18.00  56.00-133.27   50
 28  \w     33.00  58.00   0.50    1.35    --   18.00  58.00 140.68   50
 29  \w    -32.00  -7.00   0.50    1.35    --  -18.00 111.00-112.95   50
 30  \w     34.00  59.00   0.50    1.35    --   18.00  57.00 -27.04   50
 31  \w     33.00  58.00   0.50    1.35    --   18.00  59.00  90.67   50
 32  \w     33.00  58.00   0.50    1.35    --   18.00  59.00-108.12   50
 33  \w     33.00  58.00   0.50    1.35    --   18.00  59.00 -52.76   50
 34  \w     39.00  64.00   0.50    1.35    --   22.00  51.00-122.38   50
 35  \w    -71.00 -44.00   0.50    1.35    --  -26.00 -51.00-107.00   54
 36  \w    -69.00 -43.00   0.50    1.35    --  -26.00 -51.00   4.08   52
 37  \w    -69.00 -42.00   0.50    1.35    --  -26.00 -52.00 -52.21   54
 38  \w    -47.00 -19.00   0.50    1.35    --  -26.00 123.00  20.37   56
 39  \w    -71.00 -45.00   0.50    1.35    --  -26.00 -51.00 -31.19   52
 40  \w    -69.00 -42.00   0.50    1.35    --  -26.00 -52.00  82.51   54
 41  \w     47.00  72.00   0.50    1.35    --   30.00  51.00  -4.79   50
 42  \w     47.00  72.00   0.50    1.35    --   30.00  52.00 -15.53   50
 43  \w     51.00  76.00   0.50    1.35    --   34.00  52.00   8.36   50
 44  \w    -76.00 -50.00   0.50    1.35    --  -34.00 -52.00-141.29   52
 45  \w    -78.00 -51.00   0.50    1.35    --  -34.00 -52.00 142.88   54
 46  \w     51.00  76.00   0.50    1.35    --   34.00  52.00  33.96   50
 47  \w    -77.00 -50.00   0.50    1.35    --  -34.00 -52.00  -7.90   54
 48  \w    -79.00 -54.00   0.50    1.35    --  -34.00 -50.00  63.66   50
 49  \w    -80.00 -55.00   0.50    1.35    --  -34.00 -47.00 157.30   50
 50  \w     51.00  76.00   0.50    1.35    --   34.00  51.00 160.98   50
 51  \w    -79.00 -53.00   0.50    1.35    --  -34.00 -52.00 130.92   52
 52  \w     51.00  76.00   0.50    1.35    --   34.00  52.00  98.30   50
 53  \w    -76.00 -50.00   0.50    1.35    --  -34.00 -52.00-171.64   52
 54  \w    -77.00 -51.00   0.50    1.35    --  -34.00 -50.00-129.54   52
 55  \w     55.00  80.00   0.50    1.35    --   38.00  51.00  82.13   50
 56  \w     55.00  80.00   0.50    1.35    --   38.00  51.00 -98.13   50
 57  \w     55.00  80.00   0.50    1.35    --   38.00  50.00  69.26   50
 58  \w    -81.00 -55.00   0.50    1.35    --  -38.00 -48.00 103.13   52
 59  \w     55.00  80.00   0.50    1.35    --   38.00  51.00 -40.20   50
 60  \w    -83.00 -56.00   0.50    1.35    --  -38.00 -48.00  50.27   54
 61  \w     55.00  80.00   0.50    1.35    --   38.00  49.00 -79.55   50
 62  \w     59.00  84.00   0.50    1.35    --   42.00  51.00 -49.65   50
 63  \w    -87.00 -60.00   0.50    1.35    --  -42.00 -50.00 -34.11   54
 64  \w    -85.00 -59.00   0.50    1.35    --  -42.00 -50.00 179.41   52
 65  \w    -85.00 -59.00   0.50    1.35    --  -42.00 -50.00 -90.70   52
 66  \w    -85.00 -59.00   0.50    1.35    --  -42.00 -51.00  45.01   52
 67  \w     59.00  84.00   0.50    1.35    --   42.00  52.00 126.58   50
 68  \w     59.00  84.00   0.50    1.35    --   42.00  51.00   9.95   50
 69  \w    -87.00 -60.00   0.50    1.35    --  -42.00 -49.00 -14.84   54
 70  \w     59.00  84.00   0.50    1.35    --   42.00  52.00  -6.88   50
 71  \w     63.00  88.00   0.50    1.35    --   46.00  52.00 130.91   50
 72  \w     63.00  88.00   0.50    1.35    --   46.00  51.00 173.47   50
 73  \w     63.00  88.00   0.50    1.35    --   46.00  52.00-173.04   50
 74  \w    -89.00 -63.00   0.50    1.35    --  -46.00 -49.00  21.94   52
 75  \w    -93.00 -67.00   0.50    1.35    --  -50.00 -51.00 -53.96   52
 76  \w    -95.00 -68.00   0.50    1.35    --  -50.00 -50.00 -34.86   54
 77  \w    -98.00 -71.00   0.50    1.35    --  -54.00 -50.00 -93.69   54
 78  \w    -96.00 -70.00   0.50    1.35    --  -54.00 -52.00  84.64   52
 79  \w    -97.00 -71.00   0.50    1.35    --  -54.00 -50.00 112.62   52
 80  \w    -97.00 -71.00   0.50    1.35    --  -54.00 -50.00-158.43   52
 81  \w    -97.00 -71.00   0.50    1.35    --  -54.00 -50.00 174.67   52
 82  \w    -97.00 -71.00   0.50    1.35    --  -54.00 -49.00-150.31   52
 83  \w   -100.00 -73.00   0.50    1.35    --  -54.00 -48.00-130.87   54
 84  \w    -96.00 -70.00   0.50    1.35    --  -54.00 -52.00 131.65   52
 85  \w    -96.00 -70.00   0.50    1.35    --  -54.00 -52.00-112.08   52
 86  \w   -100.00 -73.00   0.50    1.35    --  -54.00 -49.00 104.98   54
 87  \w    -96.00 -70.00   0.50    1.35    --  -54.00 -44.00 144.97   52
 88  \w    -97.00 -71.00   0.50    1.35    --  -54.00 -51.00 -99.51   52
 89  \w    -96.00 -70.00   0.50    1.35    --  -54.00 -52.00  12.41   52
 90  \w   -101.00 -75.00   0.50    1.35    --  -58.00 -50.00-165.48   52
 91  \w   -103.00 -78.00   0.50    1.35    --  -58.00 -51.00  77.14   50
 92  \w   -100.00 -74.00   0.50    1.35    --  -58.00 -52.00 -61.05   52
 93  \w   -101.00 -75.00   0.50    1.35    --  -58.00 -51.00 -53.22   52
 94  \w   -101.00 -75.00   0.50    1.35    --  -58.00 -50.00 -40.91   52
 95  \w   -101.00 -75.00   0.50    1.35    --  -58.00 -50.00  64.75   52
 96  \w   -102.00 -75.00   0.50    1.35    --  -58.00 -49.00 169.25   54
 97  \w     20.00  46.00   0.50    1.35    --   58.63-126.00 -30.00   52
 98  \w     20.00  52.00   0.50    1.35    --   58.63-126.00 150.00   64
 99  \w    -59.00 -16.00   0.50    1.35    --  -60.08 126.00   0.00   86
 100  \w    -48.00 -16.00   0.50    1.35    --  -60.08 126.00 -60.00   64
 101  \w    -50.00 -20.00   0.50    1.35    --  -60.08 126.00 150.00   60
 102  \w    -82.00 -55.00   0.50    1.35    --  -60.08 126.00 150.00   54
 103  \w    -46.00 -19.00   0.50    1.35    --  -60.08 126.00-180.00   54
 104  \w   -105.00 -79.00   0.50    1.35    --  -62.00 -48.00 -15.38   52
 105  \w   -110.00 -83.00   0.50    1.35    --  -66.00 -55.00  17.79   54
 106  \w   -110.00 -83.00   0.50    1.35    --  -66.00 -54.00 138.99   54
 107  \w   -109.00 -83.00   0.50    1.35    --  -66.00 -56.00 164.33   52
 108  \w    -53.00 -26.00   0.50    1.35    --  -69.45 126.00-180.00   54
 109  \w    -88.00 -27.00   0.50    1.35    --  -69.45 126.00-150.00  122
 110  \w    -54.00 -27.00   0.50    1.35    --  -69.45 126.00 -90.00   54
 111  \w    -86.00 -28.00   0.50    1.35    --  -69.45 126.00   0.00  116
 112  \w   -113.00 -86.00   0.50    1.35    --  -70.00 -55.00 -81.85   54
 113  \w   -113.00 -86.00   0.50    1.35    --  -70.00 -55.00  26.99   54
 114  \w   -112.00 -86.00   0.50    1.35    --  -70.00 -54.00-159.74   52
 115  \w   -113.00 -86.00   0.50    1.35    --  -70.00 -54.00-152.20   54
 116  \w   -111.00 -85.00   0.50    1.35    --  -70.00 -57.00 -16.84   52
 117  \w   -111.00 -85.00   0.50    1.35    --  -70.00 -58.00 126.82   52
 118  \w   -111.00 -85.00   0.50    1.35    --  -70.00 -56.00  59.71   52
 119  \w   -111.00 -85.00   0.50    1.35    --  -70.00 -58.00  79.83   52
 120  \w   -113.00 -86.00   0.50    1.35    --  -70.00 -57.00  -3.46   54
 121  \w   -112.00 -85.00   0.50    1.35    --  -70.00 -58.00 161.08   54
 122  \w   -114.00 -85.00   0.50    1.35    --  -70.00 -57.00 -52.13   58
 123  \w   -111.00 -85.00   0.50    1.35    --  -70.00 -56.00 113.06   52
 124  \w   -112.00 -85.00   0.50    1.35    --  -70.00 -56.00 106.86   54
 125  \w   -112.00 -85.00   0.50    1.35    --  -70.00 -57.00-127.25   54
 126  \w   -112.00 -85.00   0.50    1.35    --  -70.00 -56.00  50.77   54
 127  \w   -111.00 -85.00   0.50    1.35    --  -70.00 -58.00 123.69   52
 128  \w   -114.00 -88.00   0.50    1.35    --  -70.00 -55.00 101.57   52
 129  \w   -114.00 -86.00   0.50    1.35    --  -70.00 -57.00 -62.22   56
 130  \w   -112.00 -86.00   0.50    1.35    --  -70.00 -55.00  42.26   52
 131  \w   -112.00 -85.00   0.50    1.35    --  -70.00 -58.00 -26.29   54
 132  \w   -112.00 -86.00   0.50    1.35    --  -70.00 -55.00  10.54   52
 133  \w   -112.00 -85.00   0.50    1.35    --  -70.00 -58.00-135.54   54
 134  \w   -112.00 -86.00   0.50    1.35    --  -70.00 -55.00 -95.03   52
 135  \w   -113.00 -85.00   0.50    1.35    --  -70.00 -57.00  68.47   56
 136  \w   -114.00 -87.00   0.50    1.35    --  -70.00 -54.00 -78.47   54
 137  \w     29.00  63.00   0.50    1.35    --   71.40-126.00  60.00   68
 138  \w     70.00  95.00   0.50    1.35    --   71.40-126.00-150.00   50
 139  \w     28.00  56.00   0.50    1.35    --   71.40-126.00-150.00   56
 140  \w   -117.00 -90.00   0.50    1.35    --  -74.00 -54.00-174.38   54
 141  \w   -116.00 -89.00   0.50    1.35    --  -74.00 -57.00 -37.74   54
 142  \w   -117.00 -89.00   0.50    1.35    --  -74.00 -56.00 149.70   56
 143  \w   -115.00 -89.00   0.50    1.35    --  -74.00 -57.00-136.54   52
 144  \w   -116.00 -89.00   0.50    1.35    --  -74.00 -57.00 -99.30   54
 145  \w   -118.00 -92.00   0.50    1.35    --  -74.00 -55.00  13.28   52
 146  \w   -116.00 -90.00   0.50    1.35    --  -74.00 -55.00  99.20   52
 147  \w   -116.00 -89.00   0.50    1.35    --  -74.00 -56.00-158.30   54
 148  \w   -116.00 -89.00   0.50    1.35    --  -74.00 -56.00  96.84   54
 149  \w   -117.00 -90.00   0.50    1.35    --  -74.00 -54.00 133.61   54
 150  \w   -116.00 -89.00   0.50    1.35    --  -74.00 -57.00-109.28   54
 151  \w   -116.00 -90.00   0.50    1.35    --  -74.00 -55.00-166.51   52
 152  \w   -116.00 -90.00   0.50    1.35    --  -74.00 -54.00 178.43   52
 153  \w   -121.00 -48.00   0.50    1.35    --  -75.18 -15.00-180.00  146
 154  \w   -117.00 -89.00   0.50    1.35    --  -75.18 -15.00 -60.00   56
 155  \w    -87.00 -34.00   0.50    1.35    --  -75.18 112.00 -60.00  106
 156  \w    -69.00 -34.00   0.50    1.35    --  -75.18 112.00 -30.00   70
 157  \w    -84.00 -43.00   0.50    1.35    --  -75.18 -15.00  30.00   82
 158  \w   -121.00 -91.00   0.50    1.35    --  -75.18 -15.00  30.00   60
 159  \w    -86.00 -59.00   0.50    1.35    --  -75.18 -15.00 -60.00   54
 160  \w     52.00 124.00   0.50    1.35    --   76.88  15.00   0.00  144
 161  \w     37.00  82.00   0.50    1.35    --   76.88-112.00-180.00   90
 162  \w     95.00 122.00   0.50    1.35    --   76.88  15.00 120.00   54
 163  \w     58.00  87.00   0.50    1.35    --   76.88  15.00 120.00   58
 164  \w     89.00 119.00   0.50    1.35    --   76.88  15.00-120.00   60
 165  \w     44.00  86.00   0.50    1.35    --   76.88  15.00-120.00   84
 166  \w   -120.00 -93.00   0.50    1.35    --  -78.50 -61.00   6.63   54
 167  \w    -74.00 -35.00   0.50    1.35    --  -78.50 138.00 -57.70   78
 168  \w   -121.00 -94.00   0.50    1.35    --  -78.50 -58.00  26.98   54
 169  \w   -124.00 -95.00   0.50    1.35    --  -78.50 -51.00 136.97   58
 170  \w   -106.00 -35.00   0.50    1.35    --  -78.50 137.00 148.18  142
 171  \w    -98.00 -35.00   0.50    1.35    --  -78.50 135.00-126.19  126
 172  \w   -118.00 -86.00   0.50    1.35    --  -78.50-139.00  51.82   64
 173  \w    -71.00 -35.00   0.50    1.35    --  -78.50 122.00  63.72   72
 174  \w    -67.00 -35.00   0.50    1.35    --  -78.50 121.00-147.71   64
 175  \w    -99.00 -73.00   0.50    1.35    --  -78.50 121.00-147.71   52
 176  \w   -120.00 -93.00   0.50    1.35    --  -78.50 -63.00 -93.36   54
 177  \w   -122.00 -95.00   0.50    1.35    --  -78.50 -58.00-177.30   54
 178  \w   -119.00 -93.00   0.50    1.35    --  -78.50 -61.00 -73.97   52
 179  \w    -99.00 -35.00   0.50    1.35    --  -78.50 125.00-166.27  128
 180  \w   -119.00 -92.00   0.50    1.35    --  -78.50 -63.00  47.01   54
 181  \w   -122.00 -96.00   0.50    1.35    --  -78.50 -58.00 128.16   52
 182  \w    -99.00 -36.00   0.50    1.35    --  -78.50 126.00  -8.48  126
 183  \w   -121.00 -93.00   0.50    1.35    --  -78.50 -60.00 166.68   56
 184  \w   -119.00 -93.00   0.50    1.35    --  -78.50 -62.00-111.95   52
 185  \w   -121.00 -93.00   0.50    1.35    --  -78.50 -60.00  93.43   56
 186  \w   -118.00 -92.00   0.50    1.35    --  -78.50 -63.00 -12.65   52
 187  \w   -122.00 -95.00   0.50    1.35    --  -78.50 -52.00 -81.97   54
 188  \w   -108.00 -36.00   0.50    1.35    --  -78.50 140.00  21.18  144
 189  \w     59.00  97.00   0.50    1.35    --   80.80-116.00 134.62   76
 190  \w     42.00  98.00   0.50    1.35    --   80.80-117.00-149.93  112
 191  \w     60.00  97.00   0.50    1.35    --   80.80-116.00  35.84   74
;
_diffrn_measurement_device 'four-circle diffractometer'
_diffrn_measurement_device_type 'Rigaku XtaLAB Synergy-R'
_diffrn_measurement_method '\w scans'
_diffrn_orient_matrix_type
;
 CrysAlisPro convention (1999,Acta A55,543-557)
;
_diffrn_orient_matrix_UB_11 -0.0438504000
_diffrn_orient_matrix_UB_12 0.0491609000
_diffrn_orient_matrix_UB_13 0.0554078000
_diffrn_orient_matrix_UB_21 0.0873378000
_diffrn_orient_matrix_UB_22 -0.0390568000
_diffrn_orient_matrix_UB_23 0.0401717000
_diffrn_orient_matrix_UB_31 0.1056499000
_diffrn_orient_matrix_UB_32 0.1057851000
_diffrn_orient_matrix_UB_33 -0.0082269000
_diffrn_radiation_monochromator 'multi-layer mirror'
_diffrn_radiation_probe x-ray
_diffrn_radiation_type CuK\a
_diffrn_radiation_wavelength 1.54184
_diffrn_radiation_xray_symbol K-L~2,3~
_diffrn_reflns_av_R_equivalents 0.0582
_diffrn_reflns_av_unetI/netI 0.0312
_diffrn_reflns_Laue_measured_fraction_full 0.990
_diffrn_reflns_Laue_measured_fraction_max 0.949
_diffrn_reflns_limit_h_max 13
_diffrn_reflns_limit_h_min -13
_diffrn_reflns_limit_k_max 16
_diffrn_reflns_limit_k_min -15
_diffrn_reflns_limit_l_max 27
_diffrn_reflns_limit_l_min -27
_diffrn_reflns_number 130343
_diffrn_reflns_point_group_measured_fraction_full 0.990
_diffrn_reflns_point_group_measured_fraction_max 0.949
_diffrn_reflns_theta_full 67.684
_diffrn_reflns_theta_max 73.467
_diffrn_reflns_theta_min 3.529
_diffrn_source 'rotating-anode X-ray tube'
_diffrn_source_type 'PhotonJet-R X-ray Source'
_exptl_absorpt_coefficient_mu 1.497
_exptl_absorpt_correction_T_max 0.988
_exptl_absorpt_correction_T_min 0.902
_exptl_absorpt_correction_type gaussian
_exptl_absorpt_process_details
;
 CrysAlisPro 1.171.43.89a (Rigaku Oxford Diffraction, 2023) Numerical 
 absorption correction based on gaussian integration over a multifaceted 
 crystal model Empirical absorption correction using spherical harmonics, 
 implemented in SCALE3 ABSPACK scaling algorithm.
;
_exptl_crystal_colour 'dark violet'
_exptl_crystal_density_diffrn 1.043
_exptl_crystal_description plate
_exptl_crystal_F_000 1062
_exptl_crystal_preparation
;
 For data collection the crystal was immersed in a film of perfluoropolyether 
 oil, mounted on a polyimide loop and transferred to stream of cold nitrogen 
 (Oxford Cryostream 800).
;
_exptl_crystal_size_max 0.100
_exptl_crystal_size_mid 0.080
_exptl_crystal_size_min 0.070
_refine_diff_density_max 0.567
_refine_diff_density_min -0.422
_refine_diff_density_rms 0.044
_refine_ls_extinction_method none
_refine_ls_goodness_of_fit_ref 1.038
_refine_ls_hydrogen_treatment constr
_refine_ls_matrix_type full
_refine_ls_number_parameters 695
_refine_ls_number_reflns 12082
_refine_ls_number_restraints 195
_refine_ls_restrained_S_all 1.033
_refine_ls_R_factor_all 0.0709
_refine_ls_R_factor_gt 0.0530
_refine_ls_shift/su_max 0.004
_refine_ls_shift/su_mean 0.000
_refine_ls_structure_factor_coef Fsqd
_refine_ls_weighting_details
;
 w=1/[\s^2^(Fo^2^)+(0.0757P)^2^+1.4174P] where P=(Fo^2^+2Fc^2^)/3
;
_refine_ls_weighting_scheme calc
_refine_ls_wR_factor_gt 0.1432
_refine_ls_wR_factor_ref 0.1529
_reflns_Friedel_coverage 0.000
_reflns_number_gt 9191
_reflns_number_total 12082
_reflns_threshold_expression 'I > 2\s(I)'
_cod_data_source_file d6sc01836j2.cif
_cod_data_source_block AlMa274_YiJi_a_sq
_cod_depositor_comments 'Adding full bibliography for 1577031--1577035.cif.'
_cod_database_code 1577033
_shelx_shelxl_version_number 2019/1
_shelx_space_group_comment
;
 The symmetry employed for this shelxl refinement is uniquely defined by the 
 following loop, which should always be used as a source of symmetry 
 information in preference to the above space-group names. They are only 
 intended as comments.
;
_shelx_estimated_absorpt_t_min 0.865
_shelx_estimated_absorpt_t_max 0.902

loop_
_space_group_symop_operation_xyz
'x, y, z'
'-x, -y, -z'

loop_
_atom_site_label
_atom_site_type_symbol
_atom_site_fract_x
_atom_site_fract_y
_atom_site_fract_z
_atom_site_U_iso_or_equiv
_atom_site_adp_type
_atom_site_occupancy
_atom_site_site_symmetry_order
_atom_site_calc_flag
_atom_site_refinement_flags_posn
_atom_site_refinement_flags_adp
_atom_site_refinement_flags_occupancy
_atom_site_disorder_assembly
_atom_site_disorder_group
Ca1_1 Ca 0.16339(5) 0.21159(4) 0.28765(2) 0.04664(14) Uani 1 1 d . . . . .
Si1_1 Si 0.24692(6) 0.56346(5) 0.05304(3) 0.04293(16) Uani 1 1 d . . . . .
O1_1 O -0.02801(16) 0.21823(14) 0.32703(8) 0.0552(4) Uani 1 1 d . . . . .
N1_1 N 0.17451(17) 0.29838(15) 0.19406(8) 0.0408(4) Uani 1 1 d . . . . .
C1_1 C -0.1312(3) 0.1196(2) 0.33072(14) 0.0664(8) Uani 1 1 d . . . . .
H1A_1 H -0.101871 0.056903 0.325256 0.080 Uiso 1 1 calc R U . . .
H1B_1 H -0.196149 0.115677 0.299801 0.080 Uiso 1 1 calc R U . . .
B1_1 B 0.3717(2) 0.5758(2) 0.23385(12) 0.0423(6) Uani 1 1 d . . . . .
Si2_1 Si 0.71750(7) 0.53769(7) 0.22552(3) 0.05467(19) Uani 1 1 d . . . . .
N2_1 N 0.25944(17) 0.46341(15) 0.14793(8) 0.0395(4) Uani 1 1 d . . . . .
C2_1 C -0.1814(3) 0.1236(3) 0.39218(15) 0.0790(9) Uani 1 1 d . . . . .
H2A_1 H -0.270979 0.081264 0.393439 0.095 Uiso 1 1 calc R U . . .
H2B_1 H -0.134331 0.096629 0.422052 0.095 Uiso 1 1 calc R U . . .
B2_1 B 0.5173(3) 0.7899(2) 0.27140(12) 0.0443(6) Uani 1 1 d . . . . .
H2_1 H 0.455388 0.830016 0.249352 0.053 Uiso 1 1 calc R U . . .
C3_1 C -0.1627(3) 0.2374(3) 0.40278(17) 0.0840(10) Uani 1 1 d . . . . .
H3A_1 H -0.158824 0.255651 0.446154 0.101 Uiso 1 1 calc R U . . .
H3B_1 H -0.230831 0.258297 0.383848 0.101 Uiso 1 1 calc R U . . .
B3_1 B 0.6811(3) 0.8563(2) 0.27282(12) 0.0466(6) Uani 1 1 d . . . . .
H3_1 H 0.716268 0.934882 0.250630 0.056 Uiso 1 1 calc R U . . .
C4_1 C -0.0392(3) 0.2913(2) 0.37402(15) 0.0703(8) Uani 1 1 d . . . . .
H4A_1 H -0.038282 0.360232 0.357397 0.084 Uiso 1 1 calc R U . . .
H4B_1 H 0.030498 0.304776 0.403578 0.084 Uiso 1 1 calc R U . . .
B4_1 B 0.5975(3) 0.8373(2) 0.34136(12) 0.0474(6) Uani 1 1 d . . . . .
H4_1 H 0.580233 0.904459 0.367718 0.057 Uiso 1 1 calc R U . . .
N5_1 N 0.26909(17) 0.40388(16) 0.30103(8) 0.0420(4) Uani 1 1 d . . . . .
C5_1 C 0.2416(2) 0.39993(19) 0.19533(10) 0.0399(5) Uani 1 1 d . . . . .
B5_1 B 0.7748(3) 0.7722(3) 0.27112(13) 0.0495(7) Uani 1 1 d . . . . .
H5_1 H 0.868194 0.798914 0.249516 0.059 Uiso 1 1 calc R U . . .
C6_1 C 0.3296(2) 0.56468(18) 0.16507(10) 0.0398(5) Uani 1 1 d . . . . .
B6_1 B 0.7412(3) 0.6918(3) 0.33457(13) 0.0496(7) Uani 1 1 d . . . . .
H6_1 H 0.810371 0.661053 0.358055 0.059 Uiso 1 1 calc R U . . .
N7_1 N 0.34020(17) 0.62921(15) 0.11807(8) 0.0395(4) Uani 1 1 d . . . . .
C7_1 C 0.2984(2) 0.46025(19) 0.25278(10) 0.0404(5) Uani 1 1 d . . . . .
B7_1 B 0.7490(3) 0.8269(2) 0.34073(12) 0.0487(6) Uani 1 1 d . . . . .
H7_1 H 0.826421 0.887115 0.366614 0.058 Uiso 1 1 calc R U . . .
B8_1 B 0.6261(3) 0.7262(2) 0.37561(12) 0.0468(6) Uani 1 1 d . . . . .
H8_1 H 0.622684 0.713926 0.424988 0.056 Uiso 1 1 calc R U . . .
B9_1 B 0.5728(2) 0.6171(2) 0.32029(12) 0.0447(6) Uani 1 1 d . . . . .
H9_1 H 0.535831 0.528836 0.326243 0.054 Uiso 1 1 calc R U . . .
B10_1 B 0.6207(2) 0.7298(2) 0.23114(12) 0.0461(6) Uani 1 1 d . . . . .
H10_1 H 0.613915 0.711940 0.181731 0.055 Uiso 1 1 calc R U . . .
B11_1 B 0.4833(3) 0.7081(2) 0.33637(12) 0.0440(6) Uani 1 1 d . . . . .
H42_1 H 0.395812 0.687110 0.362940 0.053 Uiso 1 1 calc R U . . .
C12_1 C 0.2774(2) 0.44972(19) 0.36006(10) 0.0424(5) Uani 1 1 d . . . . .
C13_1 C 0.2043(2) 0.5152(2) 0.37537(10) 0.0455(5) Uani 1 1 d . . . . .
C14_1 C 0.1926(2) 0.5396(2) 0.43539(11) 0.0527(6) Uani 1 1 d . . . . .
H14_1 H 0.142502 0.582972 0.445868 0.063 Uiso 1 1 calc R U . . .
C15_1 C 0.2521(3) 0.5024(2) 0.48068(11) 0.0597(7) Uani 1 1 d . . . . .
C16_1 C 0.3260(3) 0.4409(2) 0.46445(11) 0.0572(7) Uani 1 1 d . . . . .
H16_1 H 0.369381 0.417152 0.494870 0.069 Uiso 1 1 calc R U . . .
C17_1 C 0.3391(2) 0.4126(2) 0.40551(11) 0.0488(6) Uani 1 1 d . . . . .
C20_1 C 0.1114(2) 0.25480(18) 0.13895(10) 0.0407(5) Uani 1 1 d . . . . .
C21_1 C 0.1684(2) 0.20946(19) 0.09512(10) 0.0428(5) Uani 1 1 d . . . . .
C22_1 C 0.1009(2) 0.16517(19) 0.04302(10) 0.0460(5) Uani 1 1 d . . . . .
H22_1 H 0.140287 0.135731 0.012961 0.055 Uiso 1 1 calc R U . . .
C23_1 C -0.0218(2) 0.16240(19) 0.03335(10) 0.0463(5) Uani 1 1 d . . . . .
C24_1 C -0.0770(2) 0.2052(2) 0.07862(10) 0.0464(5) Uani 1 1 d . . . . .
H24_1 H -0.161477 0.202902 0.073410 0.056 Uiso 1 1 calc R U . . .
C25_1 C -0.0133(2) 0.25129(19) 0.13113(10) 0.0427(5) Uani 1 1 d . . . . .
C26_1 C 0.0780(2) 0.5214(2) 0.07117(11) 0.0509(6) Uani 1 1 d . . . . .
H26A_1 H 0.037570 0.566564 0.050538 0.076 Uiso 1 1 calc R U . . .
H26B_1 H 0.068947 0.528686 0.114466 0.076 Uiso 1 1 calc R U . . .
H26C_1 H 0.038470 0.446680 0.058042 0.076 Uiso 1 1 calc R U . . .
C27_1 C 0.4697(2) 0.66077(19) 0.26776(10) 0.0447(5) Uani 1 1 d . . . . .
C28_1 C 0.1345(2) 0.5561(2) 0.32893(11) 0.0525(6) Uani 1 1 d . . . . .
H28A_1 H 0.193341 0.614998 0.308210 0.079 Uiso 1 1 calc R U . . .
H28B_1 H 0.071583 0.581695 0.348495 0.079 Uiso 1 1 calc R U . . .
H28C_1 H 0.093338 0.498350 0.299929 0.079 Uiso 1 1 calc R U . . .
C29_1 C 0.2342(4) 0.5267(3) 0.54602(13) 0.0833(10) Uani 1 1 d . . . . .
H29A_1 H 0.280407 0.601652 0.555927 0.125 Uiso 1 1 calc R U . . .
H29B_1 H 0.265340 0.480613 0.571151 0.125 Uiso 1 1 calc R U . . .
H29C_1 H 0.145109 0.513452 0.553196 0.125 Uiso 1 1 calc R U . . .
C30_1 C 0.4198(3) 0.3438(2) 0.39099(12) 0.0575(7) Uani 1 1 d . . . . .
H30A_1 H 0.370270 0.268393 0.393731 0.086 Uiso 1 1 calc R U . . .
H30B_1 H 0.490478 0.360989 0.419482 0.086 Uiso 1 1 calc R U . . .
H30C_1 H 0.451009 0.357352 0.350304 0.086 Uiso 1 1 calc R U . . .
C31_1 C 0.3006(2) 0.2100(2) 0.10420(11) 0.0530(6) Uani 1 1 d . . . . .
H31A_1 H 0.323596 0.170950 0.070769 0.080 Uiso 1 1 calc R U . . .
H31B_1 H 0.307730 0.175640 0.141717 0.080 Uiso 1 1 calc R U . . .
H31C_1 H 0.356629 0.283887 0.106030 0.080 Uiso 1 1 calc R U . . .
C32_1 C -0.0921(3) 0.1184(2) -0.02397(12) 0.0587(7) Uani 1 1 d . . . . .
H32A_1 H -0.075053 0.174739 -0.053278 0.088 Uiso 1 1 calc R U . . .
H32B_1 H -0.181844 0.092362 -0.016370 0.088 Uiso 1 1 calc R U . . .
H32C_1 H -0.065197 0.059340 -0.039685 0.088 Uiso 1 1 calc R U . . .
C33_1 C -0.0758(2) 0.2991(2) 0.17812(11) 0.0518(6) Uani 1 1 d . . . . .
H33A_1 H -0.029204 0.375159 0.184316 0.078 Uiso 1 1 calc R U . . .
H33B_1 H -0.077312 0.262440 0.215721 0.078 Uiso 1 1 calc R U . . .
H33C_1 H -0.161476 0.290969 0.164936 0.078 Uiso 1 1 calc R U . . .
C34_1 C 0.3996(2) 0.74344(18) 0.11926(9) 0.0394(5) Uani 1 1 d . . . . .
C35_1 C 0.5117(2) 0.7854(2) 0.08892(10) 0.0436(5) Uani 1 1 d . . . . .
C36_1 C 0.5600(2) 0.8949(2) 0.08395(11) 0.0482(6) Uani 1 1 d . . . . .
H36_1 H 0.636594 0.923936 0.063981 0.058 Uiso 1 1 calc R U . . .
C37_1 C 0.5000(2) 0.9637(2) 0.10722(12) 0.0511(6) Uani 1 1 d . . . . .
C38_1 C 0.3883(2) 0.9201(2) 0.13660(11) 0.0473(6) Uani 1 1 d . . . . .
H38_1 H 0.346253 0.966269 0.152695 0.057 Uiso 1 1 calc R U . . .
C39_1 C 0.3367(2) 0.81061(19) 0.14302(10) 0.0422(5) Uani 1 1 d . . . . .
C40_1 C 0.3021(3) 0.4597(2) 0.01568(11) 0.0522(6) Uani 1 1 d . . . . .
H40A_1 H 0.299088 0.466429 -0.027794 0.078 Uiso 1 1 calc R U . . .
H40B_1 H 0.248208 0.388734 0.026333 0.078 Uiso 1 1 calc R U . . .
H40C_1 H 0.388215 0.469154 0.028796 0.078 Uiso 1 1 calc R U . . .
C41_1 C 0.2721(3) 0.6724(2) -0.00207(11) 0.0538(6) Uani 1 1 d . . . . .
H41A_1 H 0.359813 0.696036 -0.013817 0.081 Uiso 1 1 calc R U . . .
H41B_1 H 0.251378 0.732653 0.016344 0.081 Uiso 1 1 calc R U . . .
H41C_1 H 0.218434 0.645305 -0.037535 0.081 Uiso 1 1 calc R U . . .
C43_1 C 0.6802(2) 0.6478(2) 0.26735(10) 0.0461(5) Uani 1 1 d . . . . .
C44_1 C 0.5781(2) 0.7138(2) 0.06094(11) 0.0492(6) Uani 1 1 d . . . . .
H44A_1 H 0.542213 0.689223 0.020988 0.074 Uiso 1 1 calc R U . . .
H44B_1 H 0.568273 0.652059 0.085961 0.074 Uiso 1 1 calc R U . . .
H44C_1 H 0.667149 0.753609 0.057684 0.074 Uiso 1 1 calc R U . . .
C45_1 C 0.5558(3) 1.0830(2) 0.10080(16) 0.0697(8) Uani 1 1 d . . . . .
H45A_1 H 0.565839 1.099087 0.058293 0.105 Uiso 1 1 calc R U . . .
H45B_1 H 0.637517 1.108290 0.121358 0.105 Uiso 1 1 calc R U . . .
H45C_1 H 0.500210 1.118912 0.118600 0.105 Uiso 1 1 calc R U . . .
C46_1 C 0.2146(2) 0.7664(2) 0.17437(11) 0.0480(6) Uani 1 1 d . . . . .
H46A_1 H 0.152725 0.718467 0.146689 0.072 Uiso 1 1 calc R U . . .
H46B_1 H 0.184975 0.825196 0.187837 0.072 Uiso 1 1 calc R U . . .
H46C_1 H 0.226773 0.726612 0.209007 0.072 Uiso 1 1 calc R U . . .
C47_1 C 0.8485(3) 0.5951(3) 0.17389(16) 0.0832(10) Uani 1 1 d . . . . .
H47A_1 H 0.861336 0.537766 0.148652 0.125 Uiso 1 1 calc R U . . .
H47B_1 H 0.925006 0.630908 0.197301 0.125 Uiso 1 1 calc R U . . .
H47C_1 H 0.828139 0.646918 0.148560 0.125 Uiso 1 1 calc R U . . .
C48_1 C 0.5826(3) 0.4536(3) 0.17958(15) 0.0742(9) Uani 1 1 d . . . . .
H48A_1 H 0.556538 0.498188 0.151317 0.111 Uiso 1 1 calc R U . . .
H48B_1 H 0.513136 0.419613 0.205731 0.111 Uiso 1 1 calc R U . . .
H48C_1 H 0.606851 0.398385 0.157408 0.111 Uiso 1 1 calc R U . . .
C49_1 C 0.7639(3) 0.4513(3) 0.27972(13) 0.0678(8) Uani 1 1 d . . . . .
H49A_1 H 0.777681 0.390629 0.258051 0.102 Uiso 1 1 calc R U . . .
H49B_1 H 0.697331 0.425056 0.308589 0.102 Uiso 1 1 calc R U . . .
H49C_1 H 0.841114 0.492994 0.300978 0.102 Uiso 1 1 calc R U . . .
O1_4 O 0.346(3) 0.1600(14) 0.2737(15) 0.046(3) Uani 0.274(5) 1 d D U P A 1
C1_4 C 0.4686(8) 0.2296(7) 0.2541(4) 0.048(2) Uani 0.274(5) 1 d D U P A 1
H1A_4 H 0.481117 0.305115 0.266020 0.057 Uiso 0.274(5) 1 calc R U P A 1
H1B_4 H 0.475565 0.223939 0.210141 0.057 Uiso 0.274(5) 1 calc R U P A 1
C2_4 C 0.5621(9) 0.1890(8) 0.2854(5) 0.059(3) Uani 0.274(5) 1 d D U P A 1
H2A_4 H 0.575033 0.214400 0.327765 0.070 Uiso 0.274(5) 1 calc R U P A 1
H2B_4 H 0.643428 0.210536 0.265071 0.070 Uiso 0.274(5) 1 calc R U P A 1
C3_4 C 0.4986(12) 0.0694(12) 0.2799(13) 0.057(4) Uani 0.274(5) 1 d D U P A 1
H3A_4 H 0.528984 0.032463 0.311623 0.069 Uiso 0.274(5) 1 calc R U P A 1
H3B_4 H 0.513874 0.040787 0.240366 0.069 Uiso 0.274(5) 1 calc R U P A 1
C4_4 C 0.3608(10) 0.0559(8) 0.2870(5) 0.051(2) Uani 0.274(5) 1 d D U P A 1
H4A_4 H 0.309312 -0.000442 0.258886 0.061 Uiso 0.274(5) 1 calc R U P A 1
H4B_4 H 0.334801 0.036056 0.328352 0.061 Uiso 0.274(5) 1 calc R U P A 1
N1_14 N 0.3429(17) 0.1473(8) 0.2672(8) 0.063(2) Uani 0.726(5) 1 d . U P A 2
C2_14 C 0.4281(5) 0.1210(4) 0.27160(19) 0.0650(12) Uani 0.726(5) 1 d . U P A 2
C3_14 C 0.5369(6) 0.0862(6) 0.2745(5) 0.0732(19) Uani 0.726(5) 1 d . U P A 2
H3A_14 H 0.527264 0.027207 0.245332 0.110 Uiso 0.726(5) 1 calc R U P A 2
H3B_14 H 0.546094 0.062062 0.314804 0.110 Uiso 0.726(5) 1 calc R U P A 2
H3C_14 H 0.611262 0.145732 0.265300 0.110 Uiso 0.726(5) 1 calc R U P A 2
N1_5 N 0.0394(2) 0.05095(19) 0.22808(11) 0.0624(6) Uani 1 1 d . U . . .
C2_5 C -0.0264(3) 0.0013(2) 0.19170(12) 0.0564(6) Uani 1 1 d . U . . .
C3_5 C -0.1118(3) -0.0615(3) 0.14490(12) 0.0650(7) Uani 1 1 d . U . . .
H3A_5 H -0.197322 -0.083655 0.159645 0.097 Uiso 1 1 calc R U . . .
H3B_5 H -0.088248 -0.124817 0.134019 0.097 Uiso 1 1 calc R U . . .
H3C_5 H -0.107020 -0.018043 0.109653 0.097 Uiso 1 1 calc R U . . .
N1_6 N 0.1565(2) 0.1257(2) 0.38474(11) 0.0663(6) Uani 1 1 d . U . . .
C2_6 C 0.1635(3) 0.1151(3) 0.43487(13) 0.0642(7) Uani 1 1 d . U . . .
C3_6 C 0.1727(3) 0.1035(3) 0.49870(14) 0.0854(10) Uani 1 1 d . U . . .
H3A_6 H 0.102084 0.117834 0.518224 0.128 Uiso 1 1 calc R U . . .
H3B_6 H 0.251106 0.154189 0.514442 0.128 Uiso 1 1 calc R U . . .
H3C_6 H 0.171144 0.030506 0.506698 0.128 Uiso 1 1 calc R U . . .

loop_
_atom_site_aniso_label
_atom_site_aniso_U_11
_atom_site_aniso_U_22
_atom_site_aniso_U_33
_atom_site_aniso_U_23
_atom_site_aniso_U_13
_atom_site_aniso_U_12
Ca1_1 0.0455(3) 0.0462(3) 0.0460(3) 0.0101(2) 0.0027(2) 0.0106(2)
Si1_1 0.0435(3) 0.0456(4) 0.0393(3) 0.0050(3) 0.0017(3) 0.0132(3)
O1_1 0.0495(10) 0.0529(11) 0.0599(10) 0.0088(8) 0.0087(8) 0.0110(9)
N1_1 0.0382(10) 0.0405(11) 0.0429(10) 0.0060(8) 0.0025(8) 0.0109(9)
C1_1 0.0462(15) 0.0627(19) 0.0767(19) -0.0018(15) 0.0064(13) -0.0019(14)
B1_1 0.0390(14) 0.0451(15) 0.0426(14) 0.0062(11) 0.0036(11) 0.0125(12)
Si2_1 0.0442(4) 0.0706(5) 0.0543(4) 0.0055(3) 0.0070(3) 0.0250(4)
N2_1 0.0366(10) 0.0401(11) 0.0403(10) 0.0061(8) 0.0025(8) 0.0095(9)
C2_1 0.072(2) 0.069(2) 0.079(2) 0.0025(17) 0.0188(17) -0.0035(17)
B2_1 0.0431(14) 0.0447(16) 0.0428(14) 0.0065(11) 0.0017(11) 0.0104(13)
C3_1 0.069(2) 0.077(2) 0.097(2) -0.0009(19) 0.0298(18) 0.0106(18)
B3_1 0.0422(15) 0.0480(16) 0.0421(14) 0.0087(12) -0.0001(11) 0.0031(13)
C4_1 0.0630(18) 0.0536(17) 0.089(2) 0.0010(15) 0.0220(16) 0.0109(15)
B4_1 0.0468(15) 0.0453(16) 0.0443(14) 0.0075(12) 0.0008(12) 0.0058(13)
N5_1 0.0374(10) 0.0460(11) 0.0404(10) 0.0086(8) 0.0018(8) 0.0094(9)
C5_1 0.0337(11) 0.0456(14) 0.0412(12) 0.0064(10) 0.0036(9) 0.0132(11)
B5_1 0.0354(14) 0.0598(19) 0.0477(15) 0.0120(13) 0.0016(11) 0.0060(13)
C6_1 0.0327(11) 0.0423(13) 0.0447(12) 0.0071(10) 0.0065(9) 0.0118(10)
B6_1 0.0380(14) 0.0571(18) 0.0498(15) 0.0112(13) -0.0009(12) 0.0089(13)
N7_1 0.0375(10) 0.0411(11) 0.0392(10) 0.0080(8) 0.0043(8) 0.0106(9)
C7_1 0.0364(11) 0.0454(13) 0.0406(12) 0.0048(10) 0.0005(9) 0.0141(10)
B7_1 0.0432(15) 0.0510(17) 0.0440(14) 0.0086(12) -0.0030(11) 0.0034(13)
B8_1 0.0420(14) 0.0506(17) 0.0418(14) 0.0091(12) 0.0000(11) 0.0057(13)
B9_1 0.0367(14) 0.0486(16) 0.0465(14) 0.0072(12) 0.0022(11) 0.0096(12)
B10_1 0.0361(14) 0.0544(17) 0.0455(14) 0.0071(12) 0.0014(11) 0.0108(13)
B11_1 0.0398(14) 0.0473(16) 0.0420(14) 0.0060(11) 0.0040(11) 0.0092(12)
C12_1 0.0372(12) 0.0447(13) 0.0384(11) 0.0077(10) 0.0024(9) 0.0026(10)
C13_1 0.0380(12) 0.0467(14) 0.0454(13) 0.0063(10) 0.0044(10) 0.0037(11)
C14_1 0.0492(14) 0.0504(15) 0.0508(14) 0.0035(11) 0.0105(11) 0.0042(12)
C15_1 0.0739(19) 0.0525(16) 0.0414(13) 0.0067(11) 0.0063(12) 0.0033(14)
C16_1 0.0657(17) 0.0544(16) 0.0430(13) 0.0118(11) -0.0068(12) 0.0065(14)
C17_1 0.0453(13) 0.0489(15) 0.0457(13) 0.0136(11) -0.0011(10) 0.0046(12)
C20_1 0.0416(12) 0.0400(13) 0.0387(11) 0.0091(9) 0.0035(9) 0.0095(10)
C21_1 0.0410(12) 0.0404(13) 0.0461(12) 0.0087(10) 0.0053(10) 0.0111(11)
C22_1 0.0522(14) 0.0415(13) 0.0441(12) 0.0054(10) 0.0071(10) 0.0140(11)
C23_1 0.0497(14) 0.0423(13) 0.0456(13) 0.0065(10) 0.0018(10) 0.0124(11)
C24_1 0.0401(12) 0.0506(15) 0.0476(13) 0.0068(11) -0.0004(10) 0.0126(11)
C25_1 0.0405(12) 0.0442(13) 0.0431(12) 0.0069(10) 0.0029(9) 0.0126(11)
C26_1 0.0465(14) 0.0563(16) 0.0500(14) 0.0031(11) -0.0022(11) 0.0161(12)
C27_1 0.0430(13) 0.0443(14) 0.0436(12) 0.0077(10) 0.0034(10) 0.0088(11)
C28_1 0.0430(13) 0.0605(17) 0.0553(14) 0.0044(12) 0.0048(11) 0.0178(13)
C29_1 0.120(3) 0.075(2) 0.0467(16) 0.0039(15) 0.0124(17) 0.019(2)
C30_1 0.0540(15) 0.0572(17) 0.0612(16) 0.0185(13) -0.0059(12) 0.0162(13)
C31_1 0.0473(14) 0.0646(17) 0.0513(14) 0.0045(12) 0.0052(11) 0.0232(13)
C32_1 0.0619(17) 0.0599(17) 0.0532(15) -0.0020(12) -0.0045(12) 0.0184(14)
C33_1 0.0463(14) 0.0663(17) 0.0477(13) 0.0026(12) 0.0027(11) 0.0248(13)
C34_1 0.0387(12) 0.0421(13) 0.0370(11) 0.0074(9) 0.0011(9) 0.0115(10)
C35_1 0.0390(12) 0.0520(15) 0.0409(12) 0.0106(10) 0.0026(9) 0.0151(11)
C36_1 0.0377(12) 0.0515(15) 0.0540(14) 0.0167(11) 0.0048(10) 0.0107(11)
C37_1 0.0410(13) 0.0460(14) 0.0648(16) 0.0164(12) 0.0022(11) 0.0106(12)
C38_1 0.0426(13) 0.0439(14) 0.0567(14) 0.0094(11) 0.0008(11) 0.0146(11)
C39_1 0.0349(11) 0.0486(14) 0.0424(12) 0.0086(10) 0.0010(9) 0.0118(11)
C40_1 0.0581(15) 0.0520(15) 0.0461(13) 0.0052(11) 0.0077(11) 0.0164(13)
C41_1 0.0595(16) 0.0558(16) 0.0442(13) 0.0062(11) -0.0040(11) 0.0155(13)
C43_1 0.0355(12) 0.0550(15) 0.0455(12) 0.0088(11) 0.0033(9) 0.0104(11)
C44_1 0.0445(13) 0.0576(16) 0.0470(13) 0.0096(11) 0.0098(10) 0.0173(12)
C45_1 0.0540(17) 0.0473(17) 0.106(2) 0.0184(16) 0.0108(16) 0.0125(14)
C46_1 0.0421(13) 0.0501(15) 0.0526(14) 0.0064(11) 0.0074(10) 0.0152(12)
C47_1 0.071(2) 0.102(3) 0.082(2) 0.0066(19) 0.0290(17) 0.033(2)
C48_1 0.0680(19) 0.083(2) 0.081(2) -0.0186(17) -0.0068(16) 0.0402(18)
C49_1 0.0681(19) 0.079(2) 0.0672(18) -0.0007(15) -0.0003(14) 0.0395(17)
O1_4 0.047(5) 0.049(5) 0.047(7) 0.004(5) 0.004(5) 0.021(4)
C1_4 0.043(4) 0.051(5) 0.053(5) 0.010(4) 0.003(3) 0.020(4)
C2_4 0.047(5) 0.059(6) 0.073(6) 0.005(4) -0.005(4) 0.021(4)
C3_4 0.051(6) 0.051(6) 0.073(8) 0.005(5) 0.001(6) 0.021(5)
C4_4 0.055(5) 0.042(5) 0.058(5) 0.004(4) 0.002(4) 0.020(4)
N1_14 0.068(3) 0.069(4) 0.059(4) -0.003(3) -0.005(3) 0.032(3)
C2_14 0.068(2) 0.071(3) 0.063(2) -0.005(2) -0.0072(19) 0.033(2)
C3_14 0.067(3) 0.078(4) 0.082(4) -0.002(3) -0.008(4) 0.035(3)
N1_5 0.0643(14) 0.0522(14) 0.0623(14) 0.0060(11) 0.0086(11) 0.0061(11)
C2_5 0.0600(16) 0.0526(15) 0.0537(14) 0.0106(11) 0.0146(12) 0.0125(13)
C3_5 0.0670(18) 0.0674(18) 0.0519(15) 0.0066(13) 0.0078(13) 0.0083(15)
N1_6 0.0603(14) 0.0794(17) 0.0594(13) 0.0203(12) 0.0049(11) 0.0208(13)
C2_6 0.0551(15) 0.0760(19) 0.0568(14) 0.0138(13) 0.0014(12) 0.0131(14)
C3_6 0.078(2) 0.107(3) 0.0573(17) 0.0138(17) -0.0027(15) 0.009(2)

loop_
_atom_type_symbol
_atom_type_description
_atom_type_scat_dispersion_real
_atom_type_scat_dispersion_imag
_atom_type_scat_source
C C 0.0181 0.0091 'International Tables Vol C Tables 4.2.6.8 and 6.1.1.4'
H H 0.0000 0.0000 'International Tables Vol C Tables 4.2.6.8 and 6.1.1.4'
B B 0.0090 0.0039 'International Tables Vol C Tables 4.2.6.8 and 6.1.1.4'
N N 0.0311 0.0180 'International Tables Vol C Tables 4.2.6.8 and 6.1.1.4'
O O 0.0492 0.0322 'International Tables Vol C Tables 4.2.6.8 and 6.1.1.4'
Si Si 0.2541 0.3302 'International Tables Vol C Tables 4.2.6.8 and 6.1.1.4'
Ca Ca 0.3641 1.2855 'International Tables Vol C Tables 4.2.6.8 and 6.1.1.4'

loop_
_exptl_crystal_face_index_h
_exptl_crystal_face_index_k
_exptl_crystal_face_index_l
_exptl_crystal_face_perp_dist
-1 0 -1 0.0561
0 1 -1 0.0422
0 -1 1 0.0402
-1 1 -1 0.0450
1 -1 1 0.0349
0 0 1 0.0304
0 0 -1 0.0406
1 1 -1 0.0452
-1 -1 1 0.0498
0 1 1 0.0357
0 -1 -1 0.0448
-1 0 1 0.0467
-1 1 1 0.0395
1 -1 -1 0.0385
0 1 0 0.0403
0 -1 0 0.0464
-1 1 0 0.0403
1 -1 0 0.0385
1 0 0 0.0461
-1 0 0 0.0474
1 0 -1 0.0493

loop_
_geom_angle_atom_site_label_1
_geom_angle_atom_site_label_2
_geom_angle_atom_site_label_3
_geom_angle
_geom_angle_site_symmetry_1
_geom_angle_site_symmetry_3
_geom_angle_publ_flag
O1_1 Ca1_1 O1_4 160.2(5) . . ?
O1_1 Ca1_1 N1_1 103.31(6) . . ?
O1_4 Ca1_1 N1_1 95.7(7) . . ?
O1_1 Ca1_1 N5_1 94.51(6) . . ?
O1_4 Ca1_1 N5_1 97.2(5) . . ?
N1_1 Ca1_1 N5_1 69.38(6) . . ?
O1_1 Ca1_1 N1_6 77.33(7) . . ?
O1_4 Ca1_1 N1_6 83.7(7) . . ?
N1_1 Ca1_1 N1_6 178.63(8) . . ?
N5_1 Ca1_1 N1_6 109.40(8) . . ?
O1_1 Ca1_1 N1_14 159.8(2) . . ?
N1_1 Ca1_1 N1_14 94.4(4) . . ?
N5_1 Ca1_1 N1_14 100.9(3) . . ?
N1_6 Ca1_1 N1_14 85.2(4) . . ?
O1_1 Ca1_1 N1_5 87.16(7) . . ?
O1_4 Ca1_1 N1_5 89.6(7) . . ?
N1_1 Ca1_1 N1_5 83.65(7) . . ?
N5_1 Ca1_1 N1_5 152.66(7) . . ?
N1_6 Ca1_1 N1_5 97.61(9) . . ?
N1_14 Ca1_1 N1_5 85.1(4) . . ?
O1_1 Ca1_1 C5_1 104.93(6) . . ?
O1_4 Ca1_1 C5_1 94.8(5) . . ?
N1_1 Ca1_1 C5_1 21.91(6) . . ?
N5_1 Ca1_1 C5_1 47.68(6) . . ?
N1_6 Ca1_1 C5_1 156.80(8) . . ?
N1_14 Ca1_1 C5_1 95.1(3) . . ?
N1_5 Ca1_1 C5_1 105.54(7) . . ?
N7_1 Si1_1 C40_1 114.29(11) . . ?
N7_1 Si1_1 C26_1 109.94(10) . . ?
C40_1 Si1_1 C26_1 115.69(13) . . ?
N7_1 Si1_1 C41_1 103.93(10) . . ?
C40_1 Si1_1 C41_1 105.44(12) . . ?
C26_1 Si1_1 C41_1 106.43(12) . . ?
C4_1 O1_1 C1_1 108.7(2) . . ?
C4_1 O1_1 Ca1_1 124.77(16) . . ?
C1_1 O1_1 Ca1_1 118.92(16) . . ?
C5_1 N1_1 C20_1 116.88(18) . . ?
C5_1 N1_1 Ca1_1 115.16(14) . . ?
C20_1 N1_1 Ca1_1 127.84(14) . . ?
O1_1 C1_1 C2_1 104.9(2) . . ?
O1_1 C1_1 H1A_1 110.8 . . ?
C2_1 C1_1 H1A_1 110.8 . . ?
O1_1 C1_1 H1B_1 110.8 . . ?
C2_1 C1_1 H1B_1 110.8 . . ?
H1A_1 C1_1 H1B_1 108.8 . . ?
C27_1 B1_1 C7_1 129.0(2) . . ?
C27_1 B1_1 C6_1 131.3(2) . . ?
C7_1 B1_1 C6_1 98.72(19) . . ?
C48_1 Si2_1 C47_1 107.51(17) . . ?
C48_1 Si2_1 C43_1 112.07(12) . . ?
C47_1 Si2_1 C43_1 109.69(15) . . ?
C48_1 Si2_1 C49_1 108.68(16) . . ?
C47_1 Si2_1 C49_1 109.45(15) . . ?
C43_1 Si2_1 C49_1 109.39(12) . . ?
C5_1 N2_1 C6_1 109.69(19) . . ?
C3_1 C2_1 C1_1 102.9(3) . . ?
C3_1 C2_1 H2A_1 111.2 . . ?
C1_1 C2_1 H2A_1 111.2 . . ?
C3_1 C2_1 H2B_1 111.2 . . ?
C1_1 C2_1 H2B_1 111.2 . . ?
H2A_1 C2_1 H2B_1 109.1 . . ?
C27_1 B2_1 B3_1 117.8(2) . . ?
C27_1 B2_1 B4_1 110.18(19) . . ?
B3_1 B2_1 B4_1 60.22(15) . . ?
C27_1 B2_1 B11_1 56.45(15) . . ?
B3_1 B2_1 B11_1 106.97(19) . . ?
B4_1 B2_1 B11_1 59.38(15) . . ?
C27_1 B2_1 B10_1 65.22(16) . . ?
B3_1 B2_1 B10_1 60.35(16) . . ?
B4_1 B2_1 B10_1 104.33(19) . . ?
B11_1 B2_1 B10_1 100.69(18) . . ?
C27_1 B2_1 H2_1 116.3 . . ?
B3_1 B2_1 H2_1 118.1 . . ?
B4_1 B2_1 H2_1 122.6 . . ?
B11_1 B2_1 H2_1 127.2 . . ?
B10_1 B2_1 H2_1 124.4 . . ?
C2_1 C3_1 C4_1 103.7(3) . . ?
C2_1 C3_1 H3A_1 111.0 . . ?
C4_1 C3_1 H3A_1 111.0 . . ?
C2_1 C3_1 H3B_1 111.0 . . ?
C4_1 C3_1 H3B_1 111.0 . . ?
H3A_1 C3_1 H3B_1 109.0 . . ?
B5_1 B3_1 B2_1 115.3(2) . . ?
B5_1 B3_1 B4_1 108.4(2) . . ?
B2_1 B3_1 B4_1 60.30(15) . . ?
B5_1 B3_1 B7_1 59.39(16) . . ?
B2_1 B3_1 B7_1 109.53(19) . . ?
B4_1 B3_1 B7_1 58.64(15) . . ?
B5_1 B3_1 B10_1 62.67(16) . . ?
B2_1 B3_1 B10_1 61.40(15) . . ?
B4_1 B3_1 B10_1 105.16(19) . . ?
B7_1 B3_1 B10_1 105.8(2) . . ?
B5_1 B3_1 H3_1 118.2 . . ?
B2_1 B3_1 H3_1 117.9 . . ?
B4_1 B3_1 H3_1 123.7 . . ?
B7_1 B3_1 H3_1 123.4 . . ?
B10_1 B3_1 H3_1 122.9 . . ?
O1_1 C4_1 C3_1 105.5(2) . . ?
O1_1 C4_1 H4A_1 110.6 . . ?
C3_1 C4_1 H4A_1 110.6 . . ?
O1_1 C4_1 H4B_1 110.6 . . ?
C3_1 C4_1 H4B_1 110.6 . . ?
H4A_1 C4_1 H4B_1 108.8 . . ?
B7_1 B4_1 B11_1 110.5(2) . . ?
B7_1 B4_1 B8_1 60.73(16) . . ?
B11_1 B4_1 B8_1 59.45(16) . . ?
B7_1 B4_1 B3_1 60.92(16) . . ?
B11_1 B4_1 B3_1 107.4(2) . . ?
B8_1 B4_1 B3_1 106.2(2) . . ?
B7_1 B4_1 B2_1 110.7(2) . . ?
B11_1 B4_1 B2_1 60.69(15) . . ?
B8_1 B4_1 B2_1 107.5(2) . . ?
B3_1 B4_1 B2_1 59.48(15) . . ?
B7_1 B4_1 H4_1 119.2 . . ?
B11_1 B4_1 H4_1 121.1 . . ?
B8_1 B4_1 H4_1 122.9 . . ?
B3_1 B4_1 H4_1 122.9 . . ?
B2_1 B4_1 H4_1 121.0 . . ?
C7_1 N5_1 C12_1 123.8(2) . . ?
C7_1 N5_1 Ca1_1 117.80(15) . . ?
C12_1 N5_1 Ca1_1 117.69(14) . . ?
N1_1 C5_1 N2_1 124.7(2) . . ?
N1_1 C5_1 C7_1 122.39(19) . . ?
N2_1 C5_1 C7_1 112.7(2) . . ?
N1_1 C5_1 Ca1_1 42.93(11) . . ?
N2_1 C5_1 Ca1_1 167.66(16) . . ?
C7_1 C5_1 Ca1_1 79.59(12) . . ?
C43_1 B5_1 B3_1 107.43(19) . . ?
C43_1 B5_1 B7_1 106.4(2) . . ?
B3_1 B5_1 B7_1 61.47(17) . . ?
C43_1 B5_1 B6_1 57.82(16) . . ?
B3_1 B5_1 B6_1 108.2(2) . . ?
B7_1 B5_1 B6_1 59.77(17) . . ?
C43_1 B5_1 B10_1 56.31(15) . . ?
B3_1 B5_1 B10_1 60.20(16) . . ?
B7_1 B5_1 B10_1 105.4(2) . . ?
B6_1 B5_1 B10_1 101.32(19) . . ?
C43_1 B5_1 H5_1 123.6 . . ?
B3_1 B5_1 H5_1 120.0 . . ?
B7_1 B5_1 H5_1 121.7 . . ?
B6_1 B5_1 H5_1 124.1 . . ?
B10_1 B5_1 H5_1 125.7 . . ?
N7_1 C6_1 N2_1 109.20(19) . . ?
N7_1 C6_1 B1_1 137.7(2) . . ?
N2_1 C6_1 B1_1 113.02(19) . . ?
C43_1 B6_1 B7_1 106.3(2) . . ?
C43_1 B6_1 B8_1 107.31(19) . . ?
B7_1 B6_1 B8_1 61.19(17) . . ?
C43_1 B6_1 B5_1 57.56(16) . . ?
B7_1 B6_1 B5_1 59.95(17) . . ?
B8_1 B6_1 B5_1 108.0(2) . . ?
C43_1 B6_1 B9_1 56.22(14) . . ?
B7_1 B6_1 B9_1 105.0(2) . . ?
B8_1 B6_1 B9_1 60.06(16) . . ?
B5_1 B6_1 B9_1 100.80(18) . . ?
C43_1 B6_1 H6_1 123.6 . . ?
B7_1 B6_1 H6_1 121.8 . . ?
B8_1 B6_1 H6_1 120.2 . . ?
B5_1 B6_1 H6_1 124.3 . . ?
B9_1 B6_1 H6_1 126.0 . . ?
C6_1 N7_1 C34_1 126.11(19) . . ?
C6_1 N7_1 Si1_1 113.45(15) . . ?
C34_1 N7_1 Si1_1 119.60(14) . . ?
N5_1 C7_1 C5_1 114.2(2) . . ?
N5_1 C7_1 B1_1 140.3(2) . . ?
C5_1 C7_1 B1_1 105.43(18) . . ?
B4_1 B7_1 B6_1 110.0(2) . . ?
B4_1 B7_1 B5_1 109.7(2) . . ?
B6_1 B7_1 B5_1 60.27(17) . . ?
B4_1 B7_1 B8_1 60.48(16) . . ?
B6_1 B7_1 B8_1 59.53(16) . . ?
B5_1 B7_1 B8_1 106.9(2) . . ?
B4_1 B7_1 B3_1 60.44(16) . . ?
B6_1 B7_1 B3_1 106.8(2) . . ?
B5_1 B7_1 B3_1 59.14(16) . . ?
B8_1 B7_1 B3_1 105.69(19) . . ?
B4_1 B7_1 H7_1 119.7 . . ?
B6_1 B7_1 H7_1 121.4 . . ?
B5_1 B7_1 H7_1 121.6 . . ?
B8_1 B7_1 H7_1 123.1 . . ?
B3_1 B7_1 H7_1 123.3 . . ?
B6_1 B8_1 B11_1 115.3(2) . . ?
B6_1 B8_1 B4_1 108.4(2) . . ?
B11_1 B8_1 B4_1 60.09(16) . . ?
B6_1 B8_1 B7_1 59.29(17) . . ?
B11_1 B8_1 B7_1 109.46(19) . . ?
B4_1 B8_1 B7_1 58.79(16) . . ?
B6_1 B8_1 B9_1 62.66(16) . . ?
B11_1 B8_1 B9_1 61.27(15) . . ?
B4_1 B8_1 B9_1 104.78(19) . . ?
B7_1 B8_1 B9_1 105.51(19) . . ?
B6_1 B8_1 H8_1 118.2 . . ?
B11_1 B8_1 H8_1 118.0 . . ?
B4_1 B8_1 H8_1 123.8 . . ?
B7_1 B8_1 H8_1 123.4 . . ?
B9_1 B8_1 H8_1 123.1 . . ?
C43_1 B9_1 B8_1 104.45(19) . . ?
C43_1 B9_1 B11_1 119.0(2) . . ?
B8_1 B9_1 B11_1 58.12(15) . . ?
C43_1 B9_1 B6_1 55.64(15) . . ?
B8_1 B9_1 B6_1 57.28(16) . . ?
B11_1 B9_1 B6_1 108.0(2) . . ?
C43_1 B9_1 C27_1 86.79(16) . . ?
B8_1 B9_1 C27_1 104.50(18) . . ?
B11_1 B9_1 C27_1 52.19(13) . . ?
B6_1 B9_1 C27_1 123.94(19) . . ?
C43_1 B9_1 H9_1 111.4 . . ?
B8_1 B9_1 H9_1 130.2 . . ?
B11_1 B9_1 H9_1 123.7 . . ?
B6_1 B9_1 H9_1 120.6 . . ?
C27_1 B9_1 H9_1 110.7 . . ?
C43_1 B10_1 B3_1 104.16(19) . . ?
C43_1 B10_1 B2_1 118.69(19) . . ?
B3_1 B10_1 B2_1 58.25(15) . . ?
C43_1 B10_1 B5_1 55.54(15) . . ?
B3_1 B10_1 B5_1 57.13(16) . . ?
B2_1 B10_1 B5_1 107.9(2) . . ?
C43_1 B10_1 C27_1 86.83(16) . . ?
B3_1 B10_1 C27_1 104.12(18) . . ?
B2_1 B10_1 C27_1 51.74(13) . . ?
B5_1 B10_1 C27_1 123.66(18) . . ?
C43_1 B10_1 H10_1 111.5 . . ?
B3_1 B10_1 H10_1 130.4 . . ?
B2_1 B10_1 H10_1 123.8 . . ?
B5_1 B10_1 H10_1 120.7 . . ?
C27_1 B10_1 H10_1 111.0 . . ?
C27_1 B11_1 B8_1 118.1(2) . . ?
C27_1 B11_1 B4_1 110.17(19) . . ?
B8_1 B11_1 B4_1 60.46(16) . . ?
C27_1 B11_1 B2_1 55.90(15) . . ?
B8_1 B11_1 B2_1 107.71(19) . . ?
B4_1 B11_1 B2_1 59.93(15) . . ?
C27_1 B11_1 B9_1 65.20(15) . . ?
B8_1 B11_1 B9_1 60.61(16) . . ?
B4_1 B11_1 B9_1 104.56(19) . . ?
B2_1 B11_1 B9_1 100.60(18) . . ?
C27_1 B11_1 H42_1 116.5 . . ?
B8_1 B11_1 H42_1 117.6 . . ?
B4_1 B11_1 H42_1 122.4 . . ?
B2_1 B11_1 H42_1 127.1 . . ?
B9_1 B11_1 H42_1 124.4 . . ?
C13_1 C12_1 C17_1 119.6(2) . . ?
C13_1 C12_1 N5_1 120.0(2) . . ?
C17_1 C12_1 N5_1 119.2(2) . . ?
C14_1 C13_1 C12_1 118.9(2) . . ?
C14_1 C13_1 C28_1 118.9(2) . . ?
C12_1 C13_1 C28_1 122.2(2) . . ?
C13_1 C14_1 C15_1 121.9(3) . . ?
C13_1 C14_1 H14_1 119.0 . . ?
C15_1 C14_1 H14_1 119.0 . . ?
C16_1 C15_1 C14_1 118.1(2) . . ?
C16_1 C15_1 C29_1 120.9(3) . . ?
C14_1 C15_1 C29_1 121.0(3) . . ?
C15_1 C16_1 C17_1 122.3(2) . . ?
C15_1 C16_1 H16_1 118.8 . . ?
C17_1 C16_1 H16_1 118.8 . . ?
C16_1 C17_1 C12_1 119.1(2) . . ?
C16_1 C17_1 C30_1 119.6(2) . . ?
C12_1 C17_1 C30_1 121.3(2) . . ?
C21_1 C20_1 C25_1 120.0(2) . . ?
C21_1 C20_1 N1_1 121.4(2) . . ?
C25_1 C20_1 N1_1 118.4(2) . . ?
C22_1 C21_1 C20_1 118.9(2) . . ?
C22_1 C21_1 C31_1 121.0(2) . . ?
C20_1 C21_1 C31_1 120.2(2) . . ?
C23_1 C22_1 C21_1 122.5(2) . . ?
C23_1 C22_1 H22_1 118.7 . . ?
C21_1 C22_1 H22_1 118.7 . . ?
C22_1 C23_1 C24_1 117.2(2) . . ?
C22_1 C23_1 C32_1 122.1(2) . . ?
C24_1 C23_1 C32_1 120.7(2) . . ?
C25_1 C24_1 C23_1 122.5(2) . . ?
C25_1 C24_1 H24_1 118.7 . . ?
C23_1 C24_1 H24_1 118.7 . . ?
C24_1 C25_1 C20_1 118.9(2) . . ?
C24_1 C25_1 C33_1 120.6(2) . . ?
C20_1 C25_1 C33_1 120.5(2) . . ?
Si1_1 C26_1 H26A_1 109.5 . . ?
Si1_1 C26_1 H26B_1 109.5 . . ?
H26A_1 C26_1 H26B_1 109.5 . . ?
Si1_1 C26_1 H26C_1 109.5 . . ?
H26A_1 C26_1 H26C_1 109.5 . . ?
H26B_1 C26_1 H26C_1 109.5 . . ?
B1_1 C27_1 B2_1 136.3(2) . . ?
B1_1 C27_1 B11_1 134.0(2) . . ?
B2_1 C27_1 B11_1 67.66(17) . . ?
B1_1 C27_1 B10_1 119.44(19) . . ?
B2_1 C27_1 B10_1 63.04(16) . . ?
B11_1 C27_1 B10_1 106.39(18) . . ?
B1_1 C27_1 B9_1 117.2(2) . . ?
B2_1 C27_1 B9_1 106.43(18) . . ?
B11_1 C27_1 B9_1 62.60(15) . . ?
B10_1 C27_1 B9_1 83.20(15) . . ?
C13_1 C28_1 H28A_1 109.5 . . ?
C13_1 C28_1 H28B_1 109.5 . . ?
H28A_1 C28_1 H28B_1 109.5 . . ?
C13_1 C28_1 H28C_1 109.5 . . ?
H28A_1 C28_1 H28C_1 109.5 . . ?
H28B_1 C28_1 H28C_1 109.5 . . ?
C15_1 C29_1 H29A_1 109.5 . . ?
C15_1 C29_1 H29B_1 109.5 . . ?
H29A_1 C29_1 H29B_1 109.5 . . ?
C15_1 C29_1 H29C_1 109.5 . . ?
H29A_1 C29_1 H29C_1 109.5 . . ?
H29B_1 C29_1 H29C_1 109.5 . . ?
C17_1 C30_1 H30A_1 109.5 . . ?
C17_1 C30_1 H30B_1 109.5 . . ?
H30A_1 C30_1 H30B_1 109.5 . . ?
C17_1 C30_1 H30C_1 109.5 . . ?
H30A_1 C30_1 H30C_1 109.5 . . ?
H30B_1 C30_1 H30C_1 109.5 . . ?
C21_1 C31_1 H31A_1 109.5 . . ?
C21_1 C31_1 H31B_1 109.5 . . ?
H31A_1 C31_1 H31B_1 109.5 . . ?
C21_1 C31_1 H31C_1 109.5 . . ?
H31A_1 C31_1 H31C_1 109.5 . . ?
H31B_1 C31_1 H31C_1 109.5 . . ?
C23_1 C32_1 H32A_1 109.5 . . ?
C23_1 C32_1 H32B_1 109.5 . . ?
H32A_1 C32_1 H32B_1 109.5 . . ?
C23_1 C32_1 H32C_1 109.5 . . ?
H32A_1 C32_1 H32C_1 109.5 . . ?
H32B_1 C32_1 H32C_1 109.5 . . ?
C25_1 C33_1 H33A_1 109.5 . . ?
C25_1 C33_1 H33B_1 109.5 . . ?
H33A_1 C33_1 H33B_1 109.5 . . ?
C25_1 C33_1 H33C_1 109.5 . . ?
H33A_1 C33_1 H33C_1 109.5 . . ?
H33B_1 C33_1 H33C_1 109.5 . . ?
C39_1 C34_1 C35_1 120.8(2) . . ?
C39_1 C34_1 N7_1 119.73(19) . . ?
C35_1 C34_1 N7_1 118.9(2) . . ?
C36_1 C35_1 C34_1 118.5(2) . . ?
C36_1 C35_1 C44_1 120.0(2) . . ?
C34_1 C35_1 C44_1 121.5(2) . . ?
C35_1 C36_1 C37_1 122.0(2) . . ?
C35_1 C36_1 H36_1 119.0 . . ?
C37_1 C36_1 H36_1 119.0 . . ?
C36_1 C37_1 C38_1 118.3(2) . . ?
C36_1 C37_1 C45_1 120.4(2) . . ?
C38_1 C37_1 C45_1 121.3(2) . . ?
C39_1 C38_1 C37_1 121.7(2) . . ?
C39_1 C38_1 H38_1 119.2 . . ?
C37_1 C38_1 H38_1 119.2 . . ?
C38_1 C39_1 C34_1 118.7(2) . . ?
C38_1 C39_1 C46_1 120.1(2) . . ?
C34_1 C39_1 C46_1 121.3(2) . . ?
Si1_1 C40_1 H40A_1 109.5 . . ?
Si1_1 C40_1 H40B_1 109.5 . . ?
H40A_1 C40_1 H40B_1 109.5 . . ?
Si1_1 C40_1 H40C_1 109.5 . . ?
H40A_1 C40_1 H40C_1 109.5 . . ?
H40B_1 C40_1 H40C_1 109.5 . . ?
Si1_1 C41_1 H41A_1 109.5 . . ?
Si1_1 C41_1 H41B_1 109.5 . . ?
H41A_1 C41_1 H41B_1 109.5 . . ?
Si1_1 C41_1 H41C_1 109.5 . . ?
H41A_1 C41_1 H41C_1 109.5 . . ?
H41B_1 C41_1 H41C_1 109.5 . . ?
B5_1 C43_1 B6_1 64.62(17) . . ?
B5_1 C43_1 B10_1 68.15(17) . . ?
B6_1 C43_1 B10_1 115.2(2) . . ?
B5_1 C43_1 B9_1 114.9(2) . . ?
B6_1 C43_1 B9_1 68.13(16) . . ?
B10_1 C43_1 B9_1 96.21(18) . . ?
B5_1 C43_1 Si2_1 123.22(17) . . ?
B6_1 C43_1 Si2_1 122.13(17) . . ?
B10_1 C43_1 Si2_1 120.12(17) . . ?
B9_1 C43_1 Si2_1 119.08(18) . . ?
C35_1 C44_1 H44A_1 109.5 . . ?
C35_1 C44_1 H44B_1 109.5 . . ?
H44A_1 C44_1 H44B_1 109.5 . . ?
C35_1 C44_1 H44C_1 109.5 . . ?
H44A_1 C44_1 H44C_1 109.5 . . ?
H44B_1 C44_1 H44C_1 109.5 . . ?
C37_1 C45_1 H45A_1 109.5 . . ?
C37_1 C45_1 H45B_1 109.5 . . ?
H45A_1 C45_1 H45B_1 109.5 . . ?
C37_1 C45_1 H45C_1 109.5 . . ?
H45A_1 C45_1 H45C_1 109.5 . . ?
H45B_1 C45_1 H45C_1 109.5 . . ?
C39_1 C46_1 H46A_1 109.5 . . ?
C39_1 C46_1 H46B_1 109.5 . . ?
H46A_1 C46_1 H46B_1 109.5 . . ?
C39_1 C46_1 H46C_1 109.5 . . ?
H46A_1 C46_1 H46C_1 109.5 . . ?
H46B_1 C46_1 H46C_1 109.5 . . ?
Si2_1 C47_1 H47A_1 109.5 . . ?
Si2_1 C47_1 H47B_1 109.5 . . ?
H47A_1 C47_1 H47B_1 109.5 . . ?
Si2_1 C47_1 H47C_1 109.5 . . ?
H47A_1 C47_1 H47C_1 109.5 . . ?
H47B_1 C47_1 H47C_1 109.5 . . ?
Si2_1 C48_1 H48A_1 109.5 . . ?
Si2_1 C48_1 H48B_1 109.5 . . ?
H48A_1 C48_1 H48B_1 109.5 . . ?
Si2_1 C48_1 H48C_1 109.5 . . ?
H48A_1 C48_1 H48C_1 109.5 . . ?
H48B_1 C48_1 H48C_1 109.5 . . ?
Si2_1 C49_1 H49A_1 109.5 . . ?
Si2_1 C49_1 H49B_1 109.5 . . ?
H49A_1 C49_1 H49B_1 109.5 . . ?
Si2_1 C49_1 H49C_1 109.5 . . ?
H49A_1 C49_1 H49C_1 109.5 . . ?
H49B_1 C49_1 H49C_1 109.5 . . ?
C4_4 O1_4 C1_4 107(2) . . ?
C4_4 O1_4 Ca1_1 126.7(12) . . ?
C1_4 O1_4 Ca1_1 126.0(12) . . ?
O1_4 C1_4 C2_4 104.5(14) . . ?
O1_4 C1_4 H1A_4 110.8 . . ?
C2_4 C1_4 H1A_4 110.8 . . ?
O1_4 C1_4 H1B_4 110.8 . . ?
C2_4 C1_4 H1B_4 110.8 . . ?
H1A_4 C1_4 H1B_4 108.9 . . ?
C1_4 C2_4 C3_4 101.3(9) . . ?
C1_4 C2_4 H2A_4 111.5 . . ?
C3_4 C2_4 H2A_4 111.5 . . ?
C1_4 C2_4 H2B_4 111.5 . . ?
C3_4 C2_4 H2B_4 111.5 . . ?
H2A_4 C2_4 H2B_4 109.3 . . ?
C2_4 C3_4 C4_4 104.2(10) . . ?
C2_4 C3_4 H3A_4 110.9 . . ?
C4_4 C3_4 H3A_4 110.9 . . ?
C2_4 C3_4 H3B_4 110.9 . . ?
C4_4 C3_4 H3B_4 110.9 . . ?
H3A_4 C3_4 H3B_4 108.9 . . ?
O1_4 C4_4 C3_4 106.0(13) . . ?
O1_4 C4_4 H4A_4 110.5 . . ?
C3_4 C4_4 H4A_4 110.5 . . ?
O1_4 C4_4 H4B_4 110.5 . . ?
C3_4 C4_4 H4B_4 110.5 . . ?
H4A_4 C4_4 H4B_4 108.7 . . ?
C2_14 N1_14 Ca1_1 164.2(14) . . ?
N1_14 C2_14 C3_14 177.5(12) . . ?
C2_14 C3_14 H3A_14 109.5 . . ?
C2_14 C3_14 H3B_14 109.5 . . ?
H3A_14 C3_14 H3B_14 109.5 . . ?
C2_14 C3_14 H3C_14 109.5 . . ?
H3A_14 C3_14 H3C_14 109.5 . . ?
H3B_14 C3_14 H3C_14 109.5 . . ?
C2_5 N1_5 Ca1_1 158.8(2) . . ?
N1_5 C2_5 C3_5 179.3(3) . . ?
C2_5 C3_5 H3A_5 109.5 . . ?
C2_5 C3_5 H3B_5 109.5 . . ?
H3A_5 C3_5 H3B_5 109.5 . . ?
C2_5 C3_5 H3C_5 109.5 . . ?
H3A_5 C3_5 H3C_5 109.5 . . ?
H3B_5 C3_5 H3C_5 109.5 . . ?
C2_6 N1_6 Ca1_1 160.8(3) . . ?
N1_6 C2_6 C3_6 179.1(4) . . ?
C2_6 C3_6 H3A_6 109.5 . . ?
C2_6 C3_6 H3B_6 109.5 . . ?
H3A_6 C3_6 H3B_6 109.5 . . ?
C2_6 C3_6 H3C_6 109.5 . . ?
H3A_6 C3_6 H3C_6 109.5 . . ?
H3B_6 C3_6 H3C_6 109.5 . . ?

loop_
_geom_bond_atom_site_label_1
_geom_bond_atom_site_label_2
_geom_bond_distance
_geom_bond_site_symmetry_2
_geom_bond_publ_flag
Ca1_1 O1_1 2.3680(18) . ?
Ca1_1 O1_4 2.39(3) . ?
Ca1_1 N1_1 2.4002(18) . ?
Ca1_1 N5_1 2.449(2) . ?
Ca1_1 N1_6 2.469(2) . ?
Ca1_1 N1_14 2.474(18) . ?
Ca1_1 N1_5 2.481(3) . ?
Ca1_1 C5_1 3.189(2) . ?
Si1_1 N7_1 1.8150(19) . ?
Si1_1 C40_1 1.858(3) . ?
Si1_1 C26_1 1.862(3) . ?
Si1_1 C41_1 1.876(3) . ?
O1_1 C4_1 1.440(3) . ?
O1_1 C1_1 1.452(3) . ?
N1_1 C5_1 1.315(3) . ?
N1_1 C20_1 1.428(3) . ?
C1_1 C2_1 1.498(4) . ?
C1_1 H1A_1 0.9900 . ?
C1_1 H1B_1 0.9900 . ?
B1_1 C27_1 1.485(4) . ?
B1_1 C7_1 1.562(4) . ?
B1_1 C6_1 1.594(3) . ?
Si2_1 C48_1 1.854(3) . ?
Si2_1 C47_1 1.864(3) . ?
Si2_1 C43_1 1.867(3) . ?
Si2_1 C49_1 1.868(3) . ?
N2_1 C5_1 1.347(3) . ?
N2_1 C6_1 1.363(3) . ?
C2_1 C3_1 1.462(5) . ?
C2_1 H2A_1 0.9900 . ?
C2_1 H2B_1 0.9900 . ?
B2_1 C27_1 1.617(4) . ?
B2_1 B3_1 1.778(4) . ?
B2_1 B4_1 1.793(4) . ?
B2_1 B11_1 1.806(4) . ?
B2_1 B10_1 1.836(4) . ?
B2_1 H2_1 1.1200 . ?
C3_1 C4_1 1.511(4) . ?
C3_1 H3A_1 0.9900 . ?
C3_1 H3B_1 0.9900 . ?
B3_1 B5_1 1.758(4) . ?
B3_1 B4_1 1.791(4) . ?
B3_1 B7_1 1.800(4) . ?
B3_1 B10_1 1.817(4) . ?
B3_1 H3_1 1.1200 . ?
C4_1 H4A_1 0.9900 . ?
C4_1 H4B_1 0.9900 . ?
B4_1 B7_1 1.759(4) . ?
B4_1 B11_1 1.783(4) . ?
B4_1 B8_1 1.789(4) . ?
B4_1 H4_1 1.1200 . ?
N5_1 C7_1 1.314(3) . ?
N5_1 C12_1 1.426(3) . ?
C5_1 C7_1 1.515(3) . ?
B5_1 C43_1 1.652(4) . ?
B5_1 B7_1 1.763(4) . ?
B5_1 B6_1 1.769(4) . ?
B5_1 B10_1 1.860(4) . ?
B5_1 H5_1 1.1200 . ?
C6_1 N7_1 1.355(3) . ?
B6_1 C43_1 1.657(4) . ?
B6_1 B7_1 1.760(4) . ?
B6_1 B8_1 1.764(4) . ?
B6_1 B9_1 1.863(4) . ?
B6_1 H6_1 1.1200 . ?
N7_1 C34_1 1.444(3) . ?
B7_1 B8_1 1.794(4) . ?
B7_1 H7_1 1.1200 . ?
B8_1 B11_1 1.771(4) . ?
B8_1 B9_1 1.817(4) . ?
B8_1 H8_1 1.1200 . ?
B9_1 C43_1 1.668(3) . ?
B9_1 B11_1 1.829(4) . ?
B9_1 C27_1 1.870(4) . ?
B9_1 H9_1 1.1200 . ?
B10_1 C43_1 1.667(4) . ?
B10_1 C27_1 1.870(4) . ?
B10_1 H10_1 1.1200 . ?
B11_1 C27_1 1.627(4) . ?
B11_1 H42_1 1.1200 . ?
C12_1 C13_1 1.409(3) . ?
C12_1 C17_1 1.410(3) . ?
C13_1 C14_1 1.389(3) . ?
C13_1 C28_1 1.508(3) . ?
C14_1 C15_1 1.393(4) . ?
C14_1 H14_1 0.9500 . ?
C15_1 C16_1 1.380(4) . ?
C15_1 C29_1 1.517(4) . ?
C16_1 C17_1 1.382(4) . ?
C16_1 H16_1 0.9500 . ?
C17_1 C30_1 1.508(4) . ?
C20_1 C21_1 1.399(3) . ?
C20_1 C25_1 1.402(3) . ?
C21_1 C22_1 1.393(3) . ?
C21_1 C31_1 1.501(3) . ?
C22_1 C23_1 1.388(3) . ?
C22_1 H22_1 0.9500 . ?
C23_1 C24_1 1.392(3) . ?
C23_1 C32_1 1.501(3) . ?
C24_1 C25_1 1.389(3) . ?
C24_1 H24_1 0.9500 . ?
C25_1 C33_1 1.504(3) . ?
C26_1 H26A_1 0.9800 . ?
C26_1 H26B_1 0.9800 . ?
C26_1 H26C_1 0.9800 . ?
C28_1 H28A_1 0.9800 . ?
C28_1 H28B_1 0.9800 . ?
C28_1 H28C_1 0.9800 . ?
C29_1 H29A_1 0.9800 . ?
C29_1 H29B_1 0.9800 . ?
C29_1 H29C_1 0.9800 . ?
C30_1 H30A_1 0.9800 . ?
C30_1 H30B_1 0.9800 . ?
C30_1 H30C_1 0.9800 . ?
C31_1 H31A_1 0.9800 . ?
C31_1 H31B_1 0.9800 . ?
C31_1 H31C_1 0.9800 . ?
C32_1 H32A_1 0.9800 . ?
C32_1 H32B_1 0.9800 . ?
C32_1 H32C_1 0.9800 . ?
C33_1 H33A_1 0.9800 . ?
C33_1 H33B_1 0.9800 . ?
C33_1 H33C_1 0.9800 . ?
C34_1 C39_1 1.398(3) . ?
C34_1 C35_1 1.402(3) . ?
C35_1 C36_1 1.384(3) . ?
C35_1 C44_1 1.508(3) . ?
C36_1 C37_1 1.387(4) . ?
C36_1 H36_1 0.9500 . ?
C37_1 C38_1 1.390(3) . ?
C37_1 C45_1 1.513(4) . ?
C38_1 C39_1 1.390(3) . ?
C38_1 H38_1 0.9500 . ?
C39_1 C46_1 1.506(3) . ?
C40_1 H40A_1 0.9800 . ?
C40_1 H40B_1 0.9800 . ?
C40_1 H40C_1 0.9800 . ?
C41_1 H41A_1 0.9800 . ?
C41_1 H41B_1 0.9800 . ?
C41_1 H41C_1 0.9800 . ?
C44_1 H44A_1 0.9800 . ?
C44_1 H44B_1 0.9800 . ?
C44_1 H44C_1 0.9800 . ?
C45_1 H45A_1 0.9800 . ?
C45_1 H45B_1 0.9800 . ?
C45_1 H45C_1 0.9800 . ?
C46_1 H46A_1 0.9800 . ?
C46_1 H46B_1 0.9800 . ?
C46_1 H46C_1 0.9800 . ?
C47_1 H47A_1 0.9800 . ?
C47_1 H47B_1 0.9800 . ?
C47_1 H47C_1 0.9800 . ?
C48_1 H48A_1 0.9800 . ?
C48_1 H48B_1 0.9800 . ?
C48_1 H48C_1 0.9800 . ?
C49_1 H49A_1 0.9800 . ?
C49_1 H49B_1 0.9800 . ?
C49_1 H49C_1 0.9800 . ?
O1_4 C4_4 1.47(2) . ?
O1_4 C1_4 1.48(2) . ?
C1_4 C2_4 1.501(11) . ?
C1_4 H1A_4 0.9900 . ?
C1_4 H1B_4 0.9900 . ?
C2_4 C3_4 1.515(16) . ?
C2_4 H2A_4 0.9900 . ?
C2_4 H2B_4 0.9900 . ?
C3_4 C4_4 1.519(14) . ?
C3_4 H3A_4 0.9900 . ?
C3_4 H3B_4 0.9900 . ?
C4_4 H4A_4 0.9900 . ?
C4_4 H4B_4 0.9900 . ?
N1_14 C2_14 1.125(19) . ?
C2_14 C3_14 1.442(8) . ?
C3_14 H3A_14 0.9800 . ?
C3_14 H3B_14 0.9800 . ?
C3_14 H3C_14 0.9800 . ?
N1_5 C2_5 1.136(3) . ?
C2_5 C3_5 1.461(4) . ?
C3_5 H3A_5 0.9800 . ?
C3_5 H3B_5 0.9800 . ?
C3_5 H3C_5 0.9800 . ?
N1_6 C2_6 1.139(3) . ?
C2_6 C3_6 1.446(4) . ?
C3_6 H3A_6 0.9800 . ?
C3_6 H3B_6 0.9800 . ?
C3_6 H3C_6 0.9800 . ?

loop_
_geom_torsion_atom_site_label_1
_geom_torsion_atom_site_label_2
_geom_torsion_atom_site_label_3
_geom_torsion_atom_site_label_4
_geom_torsion
_geom_torsion_site_symmetry_1
_geom_torsion_site_symmetry_2
_geom_torsion_site_symmetry_3
_geom_torsion_site_symmetry_4
_geom_torsion_publ_flag
C4_1 O1_1 C1_1 C2_1 -17.1(3) . . . . ?
Ca1_1 O1_1 C1_1 C2_1 133.9(2) . . . . ?
O1_1 C1_1 C2_1 C3_1 34.1(4) . . . . ?
C1_1 C2_1 C3_1 C4_1 -37.4(4) . . . . ?
C27_1 B2_1 B3_1 B5_1 -0.9(3) . . . . ?
B4_1 B2_1 B3_1 B5_1 97.6(2) . . . . ?
B11_1 B2_1 B3_1 B5_1 59.6(3) . . . . ?
B10_1 B2_1 B3_1 B5_1 -33.20(19) . . . . ?
C27_1 B2_1 B3_1 B4_1 -98.5(2) . . . . ?
B11_1 B2_1 B3_1 B4_1 -37.99(19) . . . . ?
B10_1 B2_1 B3_1 B4_1 -130.8(2) . . . . ?
C27_1 B2_1 B3_1 B7_1 -65.4(3) . . . . ?
B4_1 B2_1 B3_1 B7_1 33.1(2) . . . . ?
B11_1 B2_1 B3_1 B7_1 -4.9(3) . . . . ?
B10_1 B2_1 B3_1 B7_1 -97.7(2) . . . . ?
C27_1 B2_1 B3_1 B10_1 32.3(2) . . . . ?
B4_1 B2_1 B3_1 B10_1 130.8(2) . . . . ?
B11_1 B2_1 B3_1 B10_1 92.8(2) . . . . ?
C1_1 O1_1 C4_1 C3_1 -6.2(3) . . . . ?
Ca1_1 O1_1 C4_1 C3_1 -155.0(2) . . . . ?
C2_1 C3_1 C4_1 O1_1 27.5(4) . . . . ?
B5_1 B3_1 B4_1 B7_1 33.7(2) . . . . ?
B2_1 B3_1 B4_1 B7_1 143.0(2) . . . . ?
B10_1 B3_1 B4_1 B7_1 99.5(2) . . . . ?
B5_1 B3_1 B4_1 B11_1 -70.5(2) . . . . ?
B2_1 B3_1 B4_1 B11_1 38.70(19) . . . . ?
B7_1 B3_1 B4_1 B11_1 -104.3(2) . . . . ?
B10_1 B3_1 B4_1 B11_1 -4.8(2) . . . . ?
B5_1 B3_1 B4_1 B8_1 -8.1(3) . . . . ?
B2_1 B3_1 B4_1 B8_1 101.1(2) . . . . ?
B7_1 B3_1 B4_1 B8_1 -41.87(19) . . . . ?
B10_1 B3_1 B4_1 B8_1 57.6(2) . . . . ?
B5_1 B3_1 B4_1 B2_1 -109.2(2) . . . . ?
B7_1 B3_1 B4_1 B2_1 -143.0(2) . . . . ?
B10_1 B3_1 B4_1 B2_1 -43.50(18) . . . . ?
C27_1 B2_1 B4_1 B7_1 77.0(2) . . . . ?
B3_1 B2_1 B4_1 B7_1 -34.3(2) . . . . ?
B11_1 B2_1 B4_1 B7_1 102.6(2) . . . . ?
B10_1 B2_1 B4_1 B7_1 8.5(3) . . . . ?
C27_1 B2_1 B4_1 B11_1 -25.62(19) . . . . ?
B3_1 B2_1 B4_1 B11_1 -136.8(2) . . . . ?
B10_1 B2_1 B4_1 B11_1 -94.1(2) . . . . ?
C27_1 B2_1 B4_1 B8_1 12.3(3) . . . . ?
B3_1 B2_1 B4_1 B8_1 -98.9(2) . . . . ?
B11_1 B2_1 B4_1 B8_1 37.95(18) . . . . ?
B10_1 B2_1 B4_1 B8_1 -56.1(2) . . . . ?
C27_1 B2_1 B4_1 B3_1 111.2(2) . . . . ?
B11_1 B2_1 B4_1 B3_1 136.8(2) . . . . ?
B10_1 B2_1 B4_1 B3_1 42.74(18) . . . . ?
C20_1 N1_1 C5_1 N2_1 -3.4(3) . . . . ?
Ca1_1 N1_1 C5_1 N2_1 -179.67(16) . . . . ?
C20_1 N1_1 C5_1 C7_1 171.17(19) . . . . ?
Ca1_1 N1_1 C5_1 C7_1 -5.1(3) . . . . ?
C20_1 N1_1 C5_1 Ca1_1 176.3(2) . . . . ?
C6_1 N2_1 C5_1 N1_1 177.8(2) . . . . ?
C6_1 N2_1 C5_1 C7_1 2.8(2) . . . . ?
C6_1 N2_1 C5_1 Ca1_1 176.7(6) . . . . ?
B2_1 B3_1 B5_1 C43_1 1.0(3) . . . . ?
B4_1 B3_1 B5_1 C43_1 66.1(2) . . . . ?
B7_1 B3_1 B5_1 C43_1 99.6(2) . . . . ?
B10_1 B3_1 B5_1 C43_1 -31.80(18) . . . . ?
B2_1 B3_1 B5_1 B7_1 -98.6(2) . . . . ?
B4_1 B3_1 B5_1 B7_1 -33.43(19) . . . . ?
B10_1 B3_1 B5_1 B7_1 -131.4(2) . . . . ?
B2_1 B3_1 B5_1 B6_1 -60.1(3) . . . . ?
B4_1 B3_1 B5_1 B6_1 5.1(3) . . . . ?
B7_1 B3_1 B5_1 B6_1 38.52(19) . . . . ?
B10_1 B3_1 B5_1 B6_1 -92.8(2) . . . . ?
B2_1 B3_1 B5_1 B10_1 32.76(19) . . . . ?
B4_1 B3_1 B5_1 B10_1 97.9(2) . . . . ?
B7_1 B3_1 B5_1 B10_1 131.4(2) . . . . ?
C5_1 N2_1 C6_1 N7_1 -176.11(17) . . . . ?
C5_1 N2_1 C6_1 B1_1 1.8(2) . . . . ?
C27_1 B1_1 C6_1 N7_1 -19.1(4) . . . . ?
C7_1 B1_1 C6_1 N7_1 171.9(2) . . . . ?
C27_1 B1_1 C6_1 N2_1 163.8(2) . . . . ?
C7_1 B1_1 C6_1 N2_1 -5.2(2) . . . . ?
B3_1 B5_1 B6_1 C43_1 99.5(2) . . . . ?
B7_1 B5_1 B6_1 C43_1 138.8(2) . . . . ?
B10_1 B5_1 B6_1 C43_1 37.40(17) . . . . ?
C43_1 B5_1 B6_1 B7_1 -138.8(2) . . . . ?
B3_1 B5_1 B6_1 B7_1 -39.3(2) . . . . ?
B10_1 B5_1 B6_1 B7_1 -101.4(2) . . . . ?
C43_1 B5_1 B6_1 B8_1 -99.5(2) . . . . ?
B3_1 B5_1 B6_1 B8_1 0.1(3) . . . . ?
B7_1 B5_1 B6_1 B8_1 39.35(19) . . . . ?
B10_1 B5_1 B6_1 B8_1 -62.1(2) . . . . ?
C43_1 B5_1 B6_1 B9_1 -37.64(17) . . . . ?
B3_1 B5_1 B6_1 B9_1 61.9(2) . . . . ?
B7_1 B5_1 B6_1 B9_1 101.2(2) . . . . ?
B10_1 B5_1 B6_1 B9_1 -0.2(2) . . . . ?
N2_1 C6_1 N7_1 C34_1 175.26(19) . . . . ?
B1_1 C6_1 N7_1 C34_1 -1.9(4) . . . . ?
N2_1 C6_1 N7_1 Si1_1 5.9(2) . . . . ?
B1_1 C6_1 N7_1 Si1_1 -171.3(2) . . . . ?
C40_1 Si1_1 N7_1 C6_1 -68.94(18) . . . . ?
C26_1 Si1_1 N7_1 C6_1 63.10(18) . . . . ?
C41_1 Si1_1 N7_1 C6_1 176.68(16) . . . . ?
C40_1 Si1_1 N7_1 C34_1 120.89(17) . . . . ?
C26_1 Si1_1 N7_1 C34_1 -107.07(17) . . . . ?
C41_1 Si1_1 N7_1 C34_1 6.51(19) . . . . ?
C12_1 N5_1 C7_1 C5_1 -159.70(19) . . . . ?
Ca1_1 N5_1 C7_1 C5_1 10.1(2) . . . . ?
C12_1 N5_1 C7_1 B1_1 17.0(4) . . . . ?
Ca1_1 N5_1 C7_1 B1_1 -173.1(2) . . . . ?
N1_1 C5_1 C7_1 N5_1 -3.4(3) . . . . ?
N2_1 C5_1 C7_1 N5_1 171.70(18) . . . . ?
Ca1_1 C5_1 C7_1 N5_1 -6.99(16) . . . . ?
N1_1 C5_1 C7_1 B1_1 178.7(2) . . . . ?
N2_1 C5_1 C7_1 B1_1 -6.1(2) . . . . ?
Ca1_1 C5_1 C7_1 B1_1 175.18(15) . . . . ?
C27_1 B1_1 C7_1 N5_1 19.9(5) . . . . ?
C6_1 B1_1 C7_1 N5_1 -170.7(3) . . . . ?
C27_1 B1_1 C7_1 C5_1 -163.2(2) . . . . ?
C6_1 B1_1 C7_1 C5_1 6.2(2) . . . . ?
B11_1 B4_1 B7_1 B6_1 0.6(3) . . . . ?
B8_1 B4_1 B7_1 B6_1 34.27(19) . . . . ?
B3_1 B4_1 B7_1 B6_1 -98.5(2) . . . . ?
B2_1 B4_1 B7_1 B6_1 -64.8(2) . . . . ?
B11_1 B4_1 B7_1 B5_1 65.1(2) . . . . ?
B8_1 B4_1 B7_1 B5_1 98.8(2) . . . . ?
B3_1 B4_1 B7_1 B5_1 -33.9(2) . . . . ?
B2_1 B4_1 B7_1 B5_1 -0.2(3) . . . . ?
B11_1 B4_1 B7_1 B8_1 -33.67(18) . . . . ?
B3_1 B4_1 B7_1 B8_1 -132.7(2) . . . . ?
B2_1 B4_1 B7_1 B8_1 -99.0(2) . . . . ?
B11_1 B4_1 B7_1 B3_1 99.0(2) . . . . ?
B8_1 B4_1 B7_1 B3_1 132.7(2) . . . . ?
B2_1 B4_1 B7_1 B3_1 33.70(19) . . . . ?
C43_1 B6_1 B7_1 B4_1 66.5(2) . . . . ?
B8_1 B6_1 B7_1 B4_1 -34.64(19) . . . . ?
B5_1 B6_1 B7_1 B4_1 101.9(2) . . . . ?
B9_1 B6_1 B7_1 B4_1 7.9(2) . . . . ?
C43_1 B6_1 B7_1 B5_1 -35.39(18) . . . . ?
B8_1 B6_1 B7_1 B5_1 -136.5(2) . . . . ?
B9_1 B6_1 B7_1 B5_1 -94.0(2) . . . . ?
C43_1 B6_1 B7_1 B8_1 101.1(2) . . . . ?
B5_1 B6_1 B7_1 B8_1 136.5(2) . . . . ?
B9_1 B6_1 B7_1 B8_1 42.53(17) . . . . ?
C43_1 B6_1 B7_1 B3_1 2.5(3) . . . . ?
B8_1 B6_1 B7_1 B3_1 -98.6(2) . . . . ?
B5_1 B6_1 B7_1 B3_1 37.87(18) . . . . ?
B9_1 B6_1 B7_1 B3_1 -56.1(2) . . . . ?
C43_1 B5_1 B7_1 B4_1 -66.8(2) . . . . ?
B3_1 B5_1 B7_1 B4_1 34.4(2) . . . . ?
B6_1 B5_1 B7_1 B4_1 -102.4(2) . . . . ?
B10_1 B5_1 B7_1 B4_1 -8.1(3) . . . . ?
C43_1 B5_1 B7_1 B6_1 35.52(18) . . . . ?
B3_1 B5_1 B7_1 B6_1 136.8(2) . . . . ?
B10_1 B5_1 B7_1 B6_1 94.3(2) . . . . ?
C43_1 B5_1 B7_1 B8_1 -2.8(3) . . . . ?
B3_1 B5_1 B7_1 B8_1 98.5(2) . . . . ?
B6_1 B5_1 B7_1 B8_1 -38.33(18) . . . . ?
B10_1 B5_1 B7_1 B8_1 56.0(2) . . . . ?
C43_1 B5_1 B7_1 B3_1 -101.3(2) . . . . ?
B6_1 B5_1 B7_1 B3_1 -136.8(2) . . . . ?
B10_1 B5_1 B7_1 B3_1 -42.51(18) . . . . ?
B5_1 B3_1 B7_1 B4_1 -142.3(2) . . . . ?
B2_1 B3_1 B7_1 B4_1 -33.7(2) . . . . ?
B10_1 B3_1 B7_1 B4_1 -98.4(2) . . . . ?
B5_1 B3_1 B7_1 B6_1 -38.39(19) . . . . ?
B2_1 B3_1 B7_1 B6_1 70.1(2) . . . . ?
B4_1 B3_1 B7_1 B6_1 103.9(2) . . . . ?
B10_1 B3_1 B7_1 B6_1 5.5(2) . . . . ?
B2_1 B3_1 B7_1 B5_1 108.5(2) . . . . ?
B4_1 B3_1 B7_1 B5_1 142.3(2) . . . . ?
B10_1 B3_1 B7_1 B5_1 43.85(18) . . . . ?
B5_1 B3_1 B7_1 B8_1 -100.7(2) . . . . ?
B2_1 B3_1 B7_1 B8_1 7.9(3) . . . . ?
B4_1 B3_1 B7_1 B8_1 41.61(19) . . . . ?
B10_1 B3_1 B7_1 B8_1 -56.8(2) . . . . ?
C43_1 B6_1 B8_1 B11_1 -1.0(3) . . . . ?
B7_1 B6_1 B8_1 B11_1 98.5(2) . . . . ?
B5_1 B6_1 B8_1 B11_1 59.7(3) . . . . ?
B9_1 B6_1 B8_1 B11_1 -32.6(2) . . . . ?
C43_1 B6_1 B8_1 B4_1 -65.9(3) . . . . ?
B7_1 B6_1 B8_1 B4_1 33.59(19) . . . . ?
B5_1 B6_1 B8_1 B4_1 -5.2(3) . . . . ?
B9_1 B6_1 B8_1 B4_1 -97.5(2) . . . . ?
C43_1 B6_1 B8_1 B7_1 -99.5(2) . . . . ?
B5_1 B6_1 B8_1 B7_1 -38.79(19) . . . . ?
B9_1 B6_1 B8_1 B7_1 -131.10(19) . . . . ?
C43_1 B6_1 B8_1 B9_1 31.62(18) . . . . ?
B7_1 B6_1 B8_1 B9_1 131.10(19) . . . . ?
B5_1 B6_1 B8_1 B9_1 92.3(2) . . . . ?
B7_1 B4_1 B8_1 B6_1 -33.79(19) . . . . ?
B11_1 B4_1 B8_1 B6_1 109.1(2) . . . . ?
B3_1 B4_1 B8_1 B6_1 8.2(3) . . . . ?
B2_1 B4_1 B8_1 B6_1 70.6(2) . . . . ?
B7_1 B4_1 B8_1 B11_1 -142.9(2) . . . . ?
B3_1 B4_1 B8_1 B11_1 -101.0(2) . . . . ?
B2_1 B4_1 B8_1 B11_1 -38.52(18) . . . . ?
B11_1 B4_1 B8_1 B7_1 142.9(2) . . . . ?
B3_1 B4_1 B8_1 B7_1 41.97(19) . . . . ?
B2_1 B4_1 B8_1 B7_1 104.4(2) . . . . ?
B7_1 B4_1 B8_1 B9_1 -99.4(2) . . . . ?
B11_1 B4_1 B8_1 B9_1 43.51(17) . . . . ?
B3_1 B4_1 B8_1 B9_1 -57.4(2) . . . . ?
B2_1 B4_1 B8_1 B9_1 5.0(2) . . . . ?
B4_1 B7_1 B8_1 B6_1 142.1(2) . . . . ?
B5_1 B7_1 B8_1 B6_1 38.67(19) . . . . ?
B3_1 B7_1 B8_1 B6_1 100.5(2) . . . . ?
B4_1 B7_1 B8_1 B11_1 33.7(2) . . . . ?
B6_1 B7_1 B8_1 B11_1 -108.5(2) . . . . ?
B5_1 B7_1 B8_1 B11_1 -69.8(3) . . . . ?
B3_1 B7_1 B8_1 B11_1 -7.9(3) . . . . ?
B6_1 B7_1 B8_1 B4_1 -142.1(2) . . . . ?
B5_1 B7_1 B8_1 B4_1 -103.5(2) . . . . ?
B3_1 B7_1 B8_1 B4_1 -41.59(19) . . . . ?
B4_1 B7_1 B8_1 B9_1 98.1(2) . . . . ?
B6_1 B7_1 B8_1 B9_1 -44.00(18) . . . . ?
B5_1 B7_1 B8_1 B9_1 -5.3(2) . . . . ?
B3_1 B7_1 B8_1 B9_1 56.5(2) . . . . ?
B6_1 B8_1 B9_1 C43_1 -30.89(17) . . . . ?
B11_1 B8_1 B9_1 C43_1 115.4(2) . . . . ?
B4_1 B8_1 B9_1 C43_1 72.5(2) . . . . ?
B7_1 B8_1 B9_1 C43_1 11.4(2) . . . . ?
B6_1 B8_1 B9_1 B11_1 -146.3(2) . . . . ?
B4_1 B8_1 B9_1 B11_1 -42.89(17) . . . . ?
B7_1 B8_1 B9_1 B11_1 -104.0(2) . . . . ?
B11_1 B8_1 B9_1 B6_1 146.3(2) . . . . ?
B4_1 B8_1 B9_1 B6_1 103.4(2) . . . . ?
B7_1 B8_1 B9_1 B6_1 42.25(18) . . . . ?
B6_1 B8_1 B9_1 C27_1 -121.29(19) . . . . ?
B11_1 B8_1 B9_1 C27_1 24.97(16) . . . . ?
B4_1 B8_1 B9_1 C27_1 -17.9(2) . . . . ?
B7_1 B8_1 B9_1 C27_1 -79.0(2) . . . . ?
B7_1 B6_1 B9_1 C43_1 99.9(2) . . . . ?
B8_1 B6_1 B9_1 C43_1 143.0(2) . . . . ?
B5_1 B6_1 B9_1 C43_1 38.32(18) . . . . ?
C43_1 B6_1 B9_1 B8_1 -143.0(2) . . . . ?
B7_1 B6_1 B9_1 B8_1 -43.12(18) . . . . ?
B5_1 B6_1 B9_1 B8_1 -104.7(2) . . . . ?
C43_1 B6_1 B9_1 B11_1 -113.2(2) . . . . ?
B7_1 B6_1 B9_1 B11_1 -13.4(2) . . . . ?
B8_1 B6_1 B9_1 B11_1 29.73(18) . . . . ?
B5_1 B6_1 B9_1 B11_1 -74.9(2) . . . . ?
C43_1 B6_1 B9_1 C27_1 -57.2(2) . . . . ?
B7_1 B6_1 B9_1 C27_1 42.7(3) . . . . ?
B8_1 B6_1 B9_1 C27_1 85.8(2) . . . . ?
B5_1 B6_1 B9_1 C27_1 -18.9(3) . . . . ?
B5_1 B3_1 B10_1 C43_1 30.92(17) . . . . ?
B2_1 B3_1 B10_1 C43_1 -115.2(2) . . . . ?
B4_1 B3_1 B10_1 C43_1 -72.3(2) . . . . ?
B7_1 B3_1 B10_1 C43_1 -11.2(2) . . . . ?
B5_1 B3_1 B10_1 B2_1 146.2(2) . . . . ?
B4_1 B3_1 B10_1 B2_1 42.92(17) . . . . ?
B7_1 B3_1 B10_1 B2_1 104.0(2) . . . . ?
B2_1 B3_1 B10_1 B5_1 -146.2(2) . . . . ?
B4_1 B3_1 B10_1 B5_1 -103.2(2) . . . . ?
B7_1 B3_1 B10_1 B5_1 -42.16(18) . . . . ?
B5_1 B3_1 B10_1 C27_1 121.19(19) . . . . ?
B2_1 B3_1 B10_1 C27_1 -24.96(16) . . . . ?
B4_1 B3_1 B10_1 C27_1 18.0(2) . . . . ?
B7_1 B3_1 B10_1 C27_1 79.0(2) . . . . ?
C27_1 B2_1 B10_1 C43_1 -59.2(2) . . . . ?
B3_1 B2_1 B10_1 C43_1 89.4(2) . . . . ?
B4_1 B2_1 B10_1 C43_1 46.7(3) . . . . ?
B11_1 B2_1 B10_1 C43_1 -14.2(3) . . . . ?
C27_1 B2_1 B10_1 B3_1 -148.6(2) . . . . ?
B4_1 B2_1 B10_1 B3_1 -42.67(17) . . . . ?
B11_1 B2_1 B10_1 B3_1 -103.55(19) . . . . ?
C27_1 B2_1 B10_1 B5_1 -119.1(2) . . . . ?
B3_1 B2_1 B10_1 B5_1 29.45(18) . . . . ?
B4_1 B2_1 B10_1 B5_1 -13.2(2) . . . . ?
B11_1 B2_1 B10_1 B5_1 -74.1(2) . . . . ?
B3_1 B2_1 B10_1 C27_1 148.6(2) . . . . ?
B4_1 B2_1 B10_1 C27_1 105.9(2) . . . . ?
B11_1 B2_1 B10_1 C27_1 45.04(16) . . . . ?
B3_1 B5_1 B10_1 C43_1 -142.8(2) . . . . ?
B7_1 B5_1 B10_1 C43_1 -99.7(2) . . . . ?
B6_1 B5_1 B10_1 C43_1 -38.16(18) . . . . ?
C43_1 B5_1 B10_1 B3_1 142.8(2) . . . . ?
B7_1 B5_1 B10_1 B3_1 43.17(19) . . . . ?
B6_1 B5_1 B10_1 B3_1 104.7(2) . . . . ?
C43_1 B5_1 B10_1 B2_1 113.0(2) . . . . ?
B3_1 B5_1 B10_1 B2_1 -29.85(18) . . . . ?
B7_1 B5_1 B10_1 B2_1 13.3(3) . . . . ?
B6_1 B5_1 B10_1 B2_1 74.8(2) . . . . ?
C43_1 B5_1 B10_1 C27_1 57.5(2) . . . . ?
B3_1 B5_1 B10_1 C27_1 -85.3(2) . . . . ?
B7_1 B5_1 B10_1 C27_1 -42.2(3) . . . . ?
B6_1 B5_1 B10_1 C27_1 19.3(3) . . . . ?
B6_1 B8_1 B11_1 C27_1 0.9(3) . . . . ?
B4_1 B8_1 B11_1 C27_1 98.4(2) . . . . ?
B7_1 B8_1 B11_1 C27_1 65.3(3) . . . . ?
B9_1 B8_1 B11_1 C27_1 -32.2(2) . . . . ?
B6_1 B8_1 B11_1 B4_1 -97.5(2) . . . . ?
B7_1 B8_1 B11_1 B4_1 -33.2(2) . . . . ?
B9_1 B8_1 B11_1 B4_1 -130.61(19) . . . . ?
B6_1 B8_1 B11_1 B2_1 -59.3(3) . . . . ?
B4_1 B8_1 B11_1 B2_1 38.22(19) . . . . ?
B7_1 B8_1 B11_1 B2_1 5.1(3) . . . . ?
B9_1 B8_1 B11_1 B2_1 -92.4(2) . . . . ?
B6_1 B8_1 B11_1 B9_1 33.1(2) . . . . ?
B4_1 B8_1 B11_1 B9_1 130.61(19) . . . . ?
B7_1 B8_1 B11_1 B9_1 97.5(2) . . . . ?
B7_1 B4_1 B11_1 C27_1 -77.5(2) . . . . ?
B8_1 B4_1 B11_1 C27_1 -111.6(2) . . . . ?
B3_1 B4_1 B11_1 C27_1 -12.7(3) . . . . ?
B2_1 B4_1 B11_1 C27_1 25.44(18) . . . . ?
B7_1 B4_1 B11_1 B8_1 34.17(19) . . . . ?
B3_1 B4_1 B11_1 B8_1 98.9(2) . . . . ?
B2_1 B4_1 B11_1 B8_1 137.1(2) . . . . ?
B7_1 B4_1 B11_1 B2_1 -102.9(2) . . . . ?
B8_1 B4_1 B11_1 B2_1 -137.1(2) . . . . ?
B3_1 B4_1 B11_1 B2_1 -38.15(18) . . . . ?
B7_1 B4_1 B11_1 B9_1 -8.9(2) . . . . ?
B8_1 B4_1 B11_1 B9_1 -43.11(17) . . . . ?
B3_1 B4_1 B11_1 B9_1 55.8(2) . . . . ?
B2_1 B4_1 B11_1 B9_1 93.96(19) . . . . ?
B3_1 B2_1 B11_1 C27_1 -112.5(2) . . . . ?
B4_1 B2_1 B11_1 C27_1 -150.9(2) . . . . ?
B10_1 B2_1 B11_1 C27_1 -50.44(17) . . . . ?
C27_1 B2_1 B11_1 B8_1 112.4(2) . . . . ?
B3_1 B2_1 B11_1 B8_1 -0.1(3) . . . . ?
B4_1 B2_1 B11_1 B8_1 -38.46(19) . . . . ?
B10_1 B2_1 B11_1 B8_1 62.0(2) . . . . ?
C27_1 B2_1 B11_1 B4_1 150.9(2) . . . . ?
B3_1 B2_1 B11_1 B4_1 38.38(19) . . . . ?
B10_1 B2_1 B11_1 B4_1 100.4(2) . . . . ?
C27_1 B2_1 B11_1 B9_1 50.06(17) . . . . ?
B3_1 B2_1 B11_1 B9_1 -62.4(2) . . . . ?
B4_1 B2_1 B11_1 B9_1 -100.8(2) . . . . ?
B10_1 B2_1 B11_1 B9_1 -0.4(2) . . . . ?
C43_1 B9_1 B11_1 C27_1 59.3(2) . . . . ?
B8_1 B9_1 B11_1 C27_1 148.8(2) . . . . ?
B6_1 B9_1 B11_1 C27_1 119.4(2) . . . . ?
C43_1 B9_1 B11_1 B8_1 -89.5(2) . . . . ?
B6_1 B9_1 B11_1 B8_1 -29.42(17) . . . . ?
C27_1 B9_1 B11_1 B8_1 -148.8(2) . . . . ?
C43_1 B9_1 B11_1 B4_1 -46.5(3) . . . . ?
B8_1 B9_1 B11_1 B4_1 43.03(17) . . . . ?
B6_1 B9_1 B11_1 B4_1 13.6(2) . . . . ?
C27_1 B9_1 B11_1 B4_1 -105.8(2) . . . . ?
C43_1 B9_1 B11_1 B2_1 14.9(3) . . . . ?
B8_1 B9_1 B11_1 B2_1 104.5(2) . . . . ?
B6_1 B9_1 B11_1 B2_1 75.0(2) . . . . ?
C27_1 B9_1 B11_1 B2_1 -44.37(16) . . . . ?
C7_1 N5_1 C12_1 C13_1 61.9(3) . . . . ?
Ca1_1 N5_1 C12_1 C13_1 -108.0(2) . . . . ?
C7_1 N5_1 C12_1 C17_1 -130.6(2) . . . . ?
Ca1_1 N5_1 C12_1 C17_1 59.6(2) . . . . ?
C17_1 C12_1 C13_1 C14_1 -1.5(3) . . . . ?
N5_1 C12_1 C13_1 C14_1 166.0(2) . . . . ?
C17_1 C12_1 C13_1 C28_1 -179.1(2) . . . . ?
N5_1 C12_1 C13_1 C28_1 -11.6(3) . . . . ?
C12_1 C13_1 C14_1 C15_1 0.8(4) . . . . ?
C28_1 C13_1 C14_1 C15_1 178.5(2) . . . . ?
C13_1 C14_1 C15_1 C16_1 1.0(4) . . . . ?
C13_1 C14_1 C15_1 C29_1 -177.7(3) . . . . ?
C14_1 C15_1 C16_1 C17_1 -2.2(4) . . . . ?
C29_1 C15_1 C16_1 C17_1 176.5(3) . . . . ?
C15_1 C16_1 C17_1 C12_1 1.5(4) . . . . ?
C15_1 C16_1 C17_1 C30_1 -179.1(3) . . . . ?
C13_1 C12_1 C17_1 C16_1 0.4(4) . . . . ?
N5_1 C12_1 C17_1 C16_1 -167.2(2) . . . . ?
C13_1 C12_1 C17_1 C30_1 -179.0(2) . . . . ?
N5_1 C12_1 C17_1 C30_1 13.4(3) . . . . ?
C5_1 N1_1 C20_1 C21_1 89.8(3) . . . . ?
Ca1_1 N1_1 C20_1 C21_1 -94.4(2) . . . . ?
C5_1 N1_1 C20_1 C25_1 -94.7(2) . . . . ?
Ca1_1 N1_1 C20_1 C25_1 81.0(2) . . . . ?
C25_1 C20_1 C21_1 C22_1 2.6(3) . . . . ?
N1_1 C20_1 C21_1 C22_1 178.0(2) . . . . ?
C25_1 C20_1 C21_1 C31_1 -178.1(2) . . . . ?
N1_1 C20_1 C21_1 C31_1 -2.7(3) . . . . ?
C20_1 C21_1 C22_1 C23_1 -1.3(4) . . . . ?
C31_1 C21_1 C22_1 C23_1 179.4(2) . . . . ?
C21_1 C22_1 C23_1 C24_1 -0.7(4) . . . . ?
C21_1 C22_1 C23_1 C32_1 177.5(2) . . . . ?
C22_1 C23_1 C24_1 C25_1 1.3(4) . . . . ?
C32_1 C23_1 C24_1 C25_1 -176.9(2) . . . . ?
C23_1 C24_1 C25_1 C20_1 0.0(4) . . . . ?
C23_1 C24_1 C25_1 C33_1 178.4(2) . . . . ?
C21_1 C20_1 C25_1 C24_1 -2.0(3) . . . . ?
N1_1 C20_1 C25_1 C24_1 -177.5(2) . . . . ?
C21_1 C20_1 C25_1 C33_1 179.6(2) . . . . ?
N1_1 C20_1 C25_1 C33_1 4.1(3) . . . . ?
C7_1 B1_1 C27_1 B2_1 -150.3(3) . . . . ?
C6_1 B1_1 C27_1 B2_1 43.8(4) . . . . ?
C7_1 B1_1 C27_1 B11_1 -46.0(4) . . . . ?
C6_1 B1_1 C27_1 B11_1 148.1(3) . . . . ?
C7_1 B1_1 C27_1 B10_1 129.1(2) . . . . ?
C6_1 B1_1 C27_1 B10_1 -36.9(4) . . . . ?
C7_1 B1_1 C27_1 B9_1 31.2(3) . . . . ?
C6_1 B1_1 C27_1 B9_1 -134.8(2) . . . . ?
B3_1 B2_1 C27_1 B1_1 -136.2(3) . . . . ?
B4_1 B2_1 C27_1 B1_1 157.6(3) . . . . ?
B11_1 B2_1 C27_1 B1_1 131.1(3) . . . . ?
B10_1 B2_1 C27_1 B1_1 -105.4(3) . . . . ?
B3_1 B2_1 C27_1 B11_1 92.7(2) . . . . ?
B4_1 B2_1 C27_1 B11_1 26.52(19) . . . . ?
B10_1 B2_1 C27_1 B11_1 123.45(18) . . . . ?
B3_1 B2_1 C27_1 B10_1 -30.79(19) . . . . ?
B4_1 B2_1 C27_1 B10_1 -96.9(2) . . . . ?
B11_1 B2_1 C27_1 B10_1 -123.45(18) . . . . ?
B3_1 B2_1 C27_1 B9_1 42.4(2) . . . . ?
B4_1 B2_1 C27_1 B9_1 -23.7(2) . . . . ?
B11_1 B2_1 C27_1 B9_1 -50.22(17) . . . . ?
B10_1 B2_1 C27_1 B9_1 73.24(17) . . . . ?
B8_1 B11_1 C27_1 B1_1 133.2(3) . . . . ?
B4_1 B11_1 C27_1 B1_1 -160.4(3) . . . . ?
B2_1 B11_1 C27_1 B1_1 -133.7(3) . . . . ?
B9_1 B11_1 C27_1 B1_1 102.4(3) . . . . ?
B8_1 B11_1 C27_1 B2_1 -93.1(2) . . . . ?
B4_1 B11_1 C27_1 B2_1 -26.68(19) . . . . ?
B9_1 B11_1 C27_1 B2_1 -123.88(18) . . . . ?
B8_1 B11_1 C27_1 B10_1 -42.3(3) . . . . ?
B4_1 B11_1 C27_1 B10_1 24.1(2) . . . . ?
B2_1 B11_1 C27_1 B10_1 50.82(17) . . . . ?
B9_1 B11_1 C27_1 B10_1 -73.06(17) . . . . ?
B8_1 B11_1 C27_1 B9_1 30.7(2) . . . . ?
B4_1 B11_1 C27_1 B9_1 97.2(2) . . . . ?
B2_1 B11_1 C27_1 B9_1 123.88(18) . . . . ?
C43_1 B10_1 C27_1 B1_1 -98.8(2) . . . . ?
B3_1 B10_1 C27_1 B1_1 157.4(2) . . . . ?
B2_1 B10_1 C27_1 B1_1 130.2(2) . . . . ?
B5_1 B10_1 C27_1 B1_1 -143.0(2) . . . . ?
C43_1 B10_1 C27_1 B2_1 131.0(2) . . . . ?
B3_1 B10_1 C27_1 B2_1 27.19(17) . . . . ?
B5_1 B10_1 C27_1 B2_1 86.9(2) . . . . ?
C43_1 B10_1 C27_1 B11_1 77.5(2) . . . . ?
B3_1 B10_1 C27_1 B11_1 -26.4(2) . . . . ?
B2_1 B10_1 C27_1 B11_1 -53.55(18) . . . . ?
B5_1 B10_1 C27_1 B11_1 33.3(3) . . . . ?
C43_1 B10_1 C27_1 B9_1 18.66(16) . . . . ?
B3_1 B10_1 C27_1 B9_1 -85.15(18) . . . . ?
B2_1 B10_1 C27_1 B9_1 -112.35(18) . . . . ?
B5_1 B10_1 C27_1 B9_1 -25.5(2) . . . . ?
C43_1 B9_1 C27_1 B1_1 101.1(2) . . . . ?
B8_1 B9_1 C27_1 B1_1 -154.8(2) . . . . ?
B11_1 B9_1 C27_1 B1_1 -127.9(2) . . . . ?
B6_1 B9_1 C27_1 B1_1 145.1(2) . . . . ?
C43_1 B9_1 C27_1 B2_1 -77.9(2) . . . . ?
B8_1 B9_1 C27_1 B2_1 26.2(2) . . . . ?
B11_1 B9_1 C27_1 B2_1 53.19(18) . . . . ?
B6_1 B9_1 C27_1 B2_1 -33.9(3) . . . . ?
C43_1 B9_1 C27_1 B11_1 -131.1(2) . . . . ?
B8_1 B9_1 C27_1 B11_1 -26.99(18) . . . . ?
B6_1 B9_1 C27_1 B11_1 -87.1(2) . . . . ?
C43_1 B9_1 C27_1 B10_1 -18.64(17) . . . . ?
B8_1 B9_1 C27_1 B10_1 85.46(18) . . . . ?
B11_1 B9_1 C27_1 B10_1 112.45(18) . . . . ?
B6_1 B9_1 C27_1 B10_1 25.4(2) . . . . ?
C6_1 N7_1 C34_1 C39_1 -77.9(3) . . . . ?
Si1_1 N7_1 C34_1 C39_1 90.9(2) . . . . ?
C6_1 N7_1 C34_1 C35_1 111.0(2) . . . . ?
Si1_1 N7_1 C34_1 C35_1 -80.1(2) . . . . ?
C39_1 C34_1 C35_1 C36_1 1.2(3) . . . . ?
N7_1 C34_1 C35_1 C36_1 172.1(2) . . . . ?
C39_1 C34_1 C35_1 C44_1 -177.6(2) . . . . ?
N7_1 C34_1 C35_1 C44_1 -6.7(3) . . . . ?
C34_1 C35_1 C36_1 C37_1 -1.0(4) . . . . ?
C44_1 C35_1 C36_1 C37_1 177.8(2) . . . . ?
C35_1 C36_1 C37_1 C38_1 0.3(4) . . . . ?
C35_1 C36_1 C37_1 C45_1 -179.9(2) . . . . ?
C36_1 C37_1 C38_1 C39_1 0.1(4) . . . . ?
C45_1 C37_1 C38_1 C39_1 -179.6(2) . . . . ?
C37_1 C38_1 C39_1 C34_1 0.1(4) . . . . ?
C37_1 C38_1 C39_1 C46_1 -179.1(2) . . . . ?
C35_1 C34_1 C39_1 C38_1 -0.8(3) . . . . ?
N7_1 C34_1 C39_1 C38_1 -171.6(2) . . . . ?
C35_1 C34_1 C39_1 C46_1 178.5(2) . . . . ?
N7_1 C34_1 C39_1 C46_1 7.6(3) . . . . ?
B3_1 B5_1 C43_1 B6_1 -100.9(2) . . . . ?
B7_1 B5_1 C43_1 B6_1 -36.38(19) . . . . ?
B10_1 B5_1 C43_1 B6_1 -134.3(2) . . . . ?
B3_1 B5_1 C43_1 B10_1 33.34(18) . . . . ?
B7_1 B5_1 C43_1 B10_1 97.9(2) . . . . ?
B6_1 B5_1 C43_1 B10_1 134.3(2) . . . . ?
B3_1 B5_1 C43_1 B9_1 -53.4(2) . . . . ?
B7_1 B5_1 C43_1 B9_1 11.2(3) . . . . ?
B6_1 B5_1 C43_1 B9_1 47.6(2) . . . . ?
B10_1 B5_1 C43_1 B9_1 -86.7(2) . . . . ?
B3_1 B5_1 C43_1 Si2_1 145.91(17) . . . . ?
B7_1 B5_1 C43_1 Si2_1 -149.52(17) . . . . ?
B6_1 B5_1 C43_1 Si2_1 -113.1(2) . . . . ?
B10_1 B5_1 C43_1 Si2_1 112.6(2) . . . . ?
B7_1 B6_1 C43_1 B5_1 36.44(19) . . . . ?
B8_1 B6_1 C43_1 B5_1 100.7(2) . . . . ?
B9_1 B6_1 C43_1 B5_1 133.8(2) . . . . ?
B7_1 B6_1 C43_1 B10_1 -10.8(3) . . . . ?
B8_1 B6_1 C43_1 B10_1 53.4(3) . . . . ?
B5_1 B6_1 C43_1 B10_1 -47.3(2) . . . . ?
B9_1 B6_1 C43_1 B10_1 86.5(2) . . . . ?
B7_1 B6_1 C43_1 B9_1 -97.4(2) . . . . ?
B8_1 B6_1 C43_1 B9_1 -33.1(2) . . . . ?
B5_1 B6_1 C43_1 B9_1 -133.8(2) . . . . ?
B7_1 B6_1 C43_1 Si2_1 151.15(18) . . . . ?
B8_1 B6_1 C43_1 Si2_1 -144.62(18) . . . . ?
B5_1 B6_1 C43_1 Si2_1 114.7(2) . . . . ?
B9_1 B6_1 C43_1 Si2_1 -111.5(2) . . . . ?
B3_1 B10_1 C43_1 B5_1 -31.56(18) . . . . ?
B2_1 B10_1 C43_1 B5_1 -92.8(2) . . . . ?
C27_1 B10_1 C43_1 B5_1 -135.33(19) . . . . ?
B3_1 B10_1 C43_1 B6_1 14.1(3) . . . . ?
B2_1 B10_1 C43_1 B6_1 -47.2(3) . . . . ?
B5_1 B10_1 C43_1 B6_1 45.6(2) . . . . ?
C27_1 B10_1 C43_1 B6_1 -89.7(2) . . . . ?
B3_1 B10_1 C43_1 B9_1 82.8(2) . . . . ?
B2_1 B10_1 C43_1 B9_1 21.5(3) . . . . ?
B5_1 B10_1 C43_1 B9_1 114.4(2) . . . . ?
C27_1 B10_1 C43_1 B9_1 -20.98(18) . . . . ?
B3_1 B10_1 C43_1 Si2_1 -148.29(17) . . . . ?
B2_1 B10_1 C43_1 Si2_1 150.43(18) . . . . ?
B5_1 B10_1 C43_1 Si2_1 -116.7(2) . . . . ?
C27_1 B10_1 C43_1 Si2_1 107.94(17) . . . . ?
B8_1 B9_1 C43_1 B5_1 -14.4(3) . . . . ?
B11_1 B9_1 C43_1 B5_1 46.9(3) . . . . ?
B6_1 B9_1 C43_1 B5_1 -46.0(2) . . . . ?
C27_1 B9_1 C43_1 B5_1 89.7(2) . . . . ?
B8_1 B9_1 C43_1 B6_1 31.55(18) . . . . ?
B11_1 B9_1 C43_1 B6_1 92.8(2) . . . . ?
C27_1 B9_1 C43_1 B6_1 135.70(19) . . . . ?
B8_1 B9_1 C43_1 B10_1 -83.2(2) . . . . ?
B11_1 B9_1 C43_1 B10_1 -21.9(3) . . . . ?
B6_1 B9_1 C43_1 B10_1 -114.7(2) . . . . ?
C27_1 B9_1 C43_1 B10_1 20.98(18) . . . . ?
B8_1 B9_1 C43_1 Si2_1 147.18(16) . . . . ?
B11_1 B9_1 C43_1 Si2_1 -151.56(17) . . . . ?
B6_1 B9_1 C43_1 Si2_1 115.6(2) . . . . ?
C27_1 B9_1 C43_1 Si2_1 -108.67(17) . . . . ?
C48_1 Si2_1 C43_1 B5_1 -134.9(2) . . . . ?
C47_1 Si2_1 C43_1 B5_1 -15.6(2) . . . . ?
C49_1 Si2_1 C43_1 B5_1 104.5(2) . . . . ?
C48_1 Si2_1 C43_1 B6_1 146.2(2) . . . . ?
C47_1 Si2_1 C43_1 B6_1 -94.4(2) . . . . ?
C49_1 Si2_1 C43_1 B6_1 25.6(2) . . . . ?
C48_1 Si2_1 C43_1 B10_1 -52.6(2) . . . . ?
C47_1 Si2_1 C43_1 B10_1 66.7(2) . . . . ?
C49_1 Si2_1 C43_1 B10_1 -173.25(19) . . . . ?
C48_1 Si2_1 C43_1 B9_1 65.1(2) . . . . ?
C47_1 Si2_1 C43_1 B9_1 -175.56(19) . . . . ?
C49_1 Si2_1 C43_1 B9_1 -55.5(2) . . . . ?
C4_4 O1_4 C1_4 C2_4 -29(2) . . . . ?
Ca1_1 O1_4 C1_4 C2_4 147.5(19) . . . . ?
O1_4 C1_4 C2_4 C3_4 40.3(18) . . . . ?
C1_4 C2_4 C3_4 C4_4 -36.9(17) . . . . ?
C1_4 O1_4 C4_4 C3_4 5(3) . . . . ?
Ca1_1 O1_4 C4_4 C3_4 -171(2) . . . . ?
C2_4 C3_4 C4_4 O1_4 20(2) . . . . ?
